data_7062784
loop_
_publ_author_name
'Zhang, Guojiao'
'Li, Zhengxiang'
'Pan, Zhen'
'Zhao, Dezhi'
'Han, Chengyou'

_publ_section_title
;
 A facile and efficient preparation of prism[6]arene and its dual
 responsive complexation with 1-adamantane ammonium
 tetrakis[3,5-bis(trifluoromethyl)-phenyl]borate
;
_journal_issue 41
_journal_name_full 'New Journal of Chemistry'
_journal_page_first 18910
_journal_page_last 18913
_journal_paper_doi 10.1039/D3NJ03586G
_journal_volume 47
_journal_year 2023
_chemical_formula_moiety 'C90 H96 O12, 1[CH2Cl2], 2[CH4O], 1[CH4O], 1[CH4O]'
_chemical_formula_sum 'C95 H114 Cl2 O16'
_chemical_formula_weight 1582.76
_space_group_crystal_system triclinic
_space_group_IT_number 2
_space_group_name_Hall '-P 1'
_space_group_name_H-M_alt 'P -1'
_atom_sites_solution_hydrogens geom
_atom_sites_solution_primary dual
_audit_creation_date 2023-10-02
_audit_creation_method
;
Olex2 1.5-dev
(compiled 2023.09.29 svn.re1ec1418 for OlexSys, GUI svn.r6697)
;
_audit_update_record
;
2023-10-04 deposited with the CCDC.	2023-10-05 downloaded from the CCDC.
;
_cell_angle_alpha 96.965(6)
_cell_angle_beta 91.065(5)
_cell_angle_gamma 95.046(6)
_cell_formula_units_Z 4
_cell_length_a 19.6087(18)
_cell_length_b 19.598(2)
_cell_length_c 21.824(2)
_cell_measurement_reflns_used 9863
_cell_measurement_temperature 225.0
_cell_measurement_theta_max 54.01
_cell_measurement_theta_min 2.49
_cell_volume 8289.0(14)
_computing_cell_refinement 'SAINT V8.40B (Bruker, 2019)'
_computing_data_collection 'APEX4 V2022.1-1 (Bruker, 2022)'
_computing_data_reduction 'SAINT V8.40B (Bruker, 2019)'
_computing_molecular_graphics 'Olex2 1.5-dev (Dolomanov et al., 2009)'
_computing_publication_material 'Olex2 1.5-dev (Dolomanov et al., 2009)'
_computing_structure_refinement 'SHELXL 2018/3 (Sheldrick, 2015)'
_computing_structure_solution 'SHELXT 2018/2 (Sheldrick, 2018)'
_diffrn_ambient_temperature 225.00
_diffrn_detector_area_resol_mean 7.41
_diffrn_detector_type 'Bruker PHOTON II'
_diffrn_measured_fraction_theta_full 0.987
_diffrn_measured_fraction_theta_max 0.987
_diffrn_measurement_device 'four-circle diffractometer'
_diffrn_measurement_device_type 'Bruker D8 VENTURE Metaljet PHOTON II'
_diffrn_measurement_method '\w and \f shutterless scans'
_diffrn_measurement_specimen_support 'nylon loop'
_diffrn_radiation_type GaK\a
_diffrn_radiation_wavelength 1.34139
_diffrn_reflns_av_R_equivalents 0.0846
_diffrn_reflns_av_unetI/netI 0.1320
_diffrn_reflns_Laue_measured_fraction_full 0.987
_diffrn_reflns_Laue_measured_fraction_max 0.987
_diffrn_reflns_limit_h_max 20
_diffrn_reflns_limit_h_min -20
_diffrn_reflns_limit_k_max 20
_diffrn_reflns_limit_k_min -20
_diffrn_reflns_limit_l_max 22
_diffrn_reflns_limit_l_min -22
_diffrn_reflns_number 62870
_diffrn_reflns_point_group_measured_fraction_full 0.987
_diffrn_reflns_point_group_measured_fraction_max 0.987
_diffrn_reflns_theta_full 45.000
_diffrn_reflns_theta_max 45.000
_diffrn_reflns_theta_min 1.775
_exptl_absorpt_coefficient_mu 0.809
_exptl_absorpt_correction_T_max 0.3666
_exptl_absorpt_correction_T_min 0.2106
_exptl_absorpt_correction_type multi-scan
_exptl_absorpt_process_details
;
SADABS-2016/2 (Bruker,2016/2) was used for absorption correction.
wR2(int) was 0.1327 before and 0.0672 after correction.
The Ratio of minimum to maximum transmission is 0.5745.
The \l/2 correction factor is Not present.
;
_exptl_crystal_colour 'clear light colourless'
_exptl_crystal_colour_lustre clear
_exptl_crystal_colour_modifier light
_exptl_crystal_colour_primary colourless
_exptl_crystal_density_diffrn 1.268
_exptl_crystal_description block
_exptl_crystal_F_000 3384
_exptl_crystal_size_max 0.13
_exptl_crystal_size_mid 0.12
_exptl_crystal_size_min 0.1
_refine_diff_density_max 0.535
_refine_diff_density_min -0.527
_refine_diff_density_rms 0.068
_refine_ls_extinction_coef 0.00029(9)
_refine_ls_extinction_expression Fc^*^=kFc[1+0.001xFc^2^\l^3^/sin(2\q)]^-1/4^
_refine_ls_extinction_method 'SHELXL-2018/3 (Sheldrick 2018)'
_refine_ls_goodness_of_fit_ref 1.070
_refine_ls_hydrogen_treatment constr
_refine_ls_matrix_type full
_refine_ls_number_parameters 1920
_refine_ls_number_reflns 20095
_refine_ls_number_restraints 1801
_refine_ls_restrained_S_all 1.032
_refine_ls_R_factor_all 0.2067
_refine_ls_R_factor_gt 0.1071
_refine_ls_shift/su_max 0.000
_refine_ls_shift/su_mean 0.000
_refine_ls_structure_factor_coef Fsqd
_refine_ls_weighting_details 'w=1/[\s^2^(Fo^2^)+(0.1584P)^2^+19.1583P] where P=(Fo^2^+2Fc^2^)/3'
_refine_ls_weighting_scheme calc
_refine_ls_wR_factor_gt 0.2846
_refine_ls_wR_factor_ref 0.3527
_reflns_Friedel_coverage 0.000
_reflns_number_gt 10875
_reflns_number_total 20095
_reflns_threshold_expression 'I > 2\s(I)'
_cod_data_source_file d3nj03586g2.cif
_cod_data_source_block 20221011_cjq_songyang_0m
_cod_depositor_comments 'Adding full bibliography for 7062784.cif.'
_cod_original_cell_volume 8289.1(14)
_cod_database_code 7062784
_shelx_shelxl_version_number 2018/3
_shelx_space_group_comment
;
The symmetry employed for this shelxl refinement is uniquely defined
by the following loop, which should always be used as a source of
symmetry information in preference to the above space-group names.
They are only intended as comments.
;
_shelx_estimated_absorpt_t_max 0.923
_shelx_estimated_absorpt_t_min 0.902
_olex2_refinement_description
;
1. Fixed Uiso
 At 1.2 times of:
  All C(H) groups, All C(H,H) groups
 At 1.5 times of:
  All C(H,H,H) groups
2. Restrained distances
 O00Q-C033 \\sim O00R-C033
 with sigma of 0.02
 O00Q-C05S \\sim O00R-C1
 with sigma of 0.02
 C05S-C53 \\sim C1-C53A
 with sigma of 0.02
 O00Q-C53 \\sim O00R-C53A
 with sigma of 0.04
 C033-C05S \\sim C033-C1
 with sigma of 0.04
 O02Z-C04V \\sim O0-C04V
 with sigma of 0.02
 O02Z-C20 \\sim O0-C20A
 with sigma of 0.02
 C17-C20 \\sim C17A-C20A
 with sigma of 0.02
 O02Z-C17 \\sim O0-C17A
 with sigma of 0.04
 C04V-C20 \\sim C04V-C20A
 with sigma of 0.04
 O00R-C1 \\sim O0-C20A
 with sigma of 0.001
 C20A-C17A \\sim C53A-C1
 with sigma of 0.001
 C53A-O00R \\sim O0-C17A
 with sigma of 0.001
3. Uiso/Uaniso restraints and constraints
O00Q \\sim C05S \\sim C53 \\sim O00R \\sim C1 \\sim C53A \\sim O02Z \\sim C20
\\sim C20A \\sim O0 \\sim C17 \\sim C17A: within 2A with sigma of 0.001 and
sigma for terminal atoms of 0.002 within 2A
4. Rigid body (RIGU) restrains
 C00X, O003, C02I, C05E, C01H, C02C, C04Y, C00S, C02D, C02S, C011, C01I, C010,
 C02R, C01T, C013, C019, C03L, C01M, O00A, C034, C01F, C048, O00N, C04K, C02P,
 C01N, C038, C03G, C03P, C04B, C04U, C00V, C027, O00L, C040, C03D, C044, C04M,
 O008, C01J, C057, C04P, C04I, C03R, C047, C01P, C01Z, C05Y, C043, C049, C04W,
 O007, C041, C023, C03T, C03N, O00D, C04S, C03Z, C032, C04H, C04V, C02A, C054,
 C05I, C033, C03Y, O02Z, C05C, C03E, C03U, C05H, O00Q, C03M, C20, C04A, C03F,
 C04F, C05S, C035, C04G, C17, C04Q, C05A, C53, C02U, C046, O00P, C04J, O00H,
 C045, C03A, C04E, C04X, C05J, C042, C05O, C05M, O00T, C05W, C05U
 with sigma for 1-2 distances of 0.001 and sigma for 1-3 distances of 0.001
 C058, O002, C026, C05G, C01C, C03C, C059, C01B, C036, C02F, C017, C01D, C01S,
 C025, C02E, C01Q, C03Q, C02O, C039, C020, C02N, C02L, O00G, O00I, C03J, C028,
 C03O, C02X, C05D, C04Z, C01E, C01K, C02B, C02G, C05V, C05L, C016, C03B, O00J,
 C02M, O00E, C01L, C01A, C01Y, C02H, C04R, C055, C01G, C03K, C02Y, C03W, C04O,
 C05R, O00O, C015, C02W, C037, C02Q, O00K, C04T, C030, C04D, C00U, C031, C00Z,
 C051, C056, C02J, C03I, O004, C012, C022, C02V, C061, O00F, C00Y, C05T, C01R,
 C03S, C01W, C050, C014, C03H, C05P, C021, C02T, C05B, O005, C04C, C02K, C01V,
 O00M, C01X, C03X, C024, C03V, C052, C029, C04N, O00C, C05F, C053
 with sigma for 1-2 distances of 0.001 and sigma for 1-3 distances of 0.001
5. Others
 Sof(O00R)=Sof(C1)=Sof(H1A)=Sof(H1B)=Sof(C53A)=Sof(H53D)=Sof(H53E)=Sof(H53F)=1-
 FVAR(1)
 Sof(O00Q)=Sof(C05S)=Sof(H05X)=Sof(H05Y)=Sof(C53)=Sof(H53A)=Sof(H53B)=
 Sof(H53C)=FVAR(1)
 Sof(O0)=Sof(C17A)=Sof(H17D)=Sof(H17E)=Sof(H17F)=Sof(C20A)=Sof(H20C)=Sof(H20D)=
 1-FVAR(2)
 Sof(O02Z)=Sof(C17)=Sof(H17A)=Sof(H17B)=Sof(H17C)=Sof(C20)=Sof(H20A)=Sof(H20B)=
 FVAR(2)
6.a Secondary CH2 refined with riding coordinates:
 C027(H02A,H02B), C02D(H02D,H02E), C02G(H02H,H02I), C02T(H02K,H02O), C02Y(H02Q,
 H02R), C036(H03H,H03I), C039(H03J,H03K), C03I(H03N,H03O), C03L(H03B,H03C),
 C03X(H03Q,H03U), C03Y(H03D,H03G), C043(H04A,H04B), C047(H04C,H04D), C04B(H04F,
 H04G), C04K(H04K,H04L), C04R(H5,HD), C04S(H04Q,H04R), C04T(H6,HE), C04X(H04Y,
 HF), C04Z(H7,HI), C050(H8,HJ), C051(H9,HK), C052(H10,HL), C054(H05A,H05B),
 C055(H12,HO), C057(H05C,H05D), C05A(H05E,H05F), C05D(H17,HX), C05E(H05H,H05I),
 C05F(H18,HY), C05G(H19,HZ), C05J(H05P,H05Q), C05S(H05X,H05Y), C05T(H23,H31),
 C05W(H05,H36), C20(H20A,H20B), C1(H1A,H1B), C20A(H20C,H20D)
6.b Aromatic/amide H refined with riding coordinates:
 C012(H012), C015(H015), C01D(H01D), C01F(H01F), C01I(H01I), C01R(H01R),
 C01T(H01T), C01V(H01V), C01Y(H01Y), C022(H022), C024(H024), C02C(H02C),
 C02E(H02F), C02F(H02G), C02H(H02J), C02L(H02L), C02M(H02M), C02N(H02N),
 C02P(H02P), C02S(H02S), C02W(H02W), C02X(H02X), C030(H030), C034(H034),
 C038(H038), C03A(H03A), C03B(H03L), C03C(H03M), C03E(H03E), C03F(H03F),
 C03O(H03P), C03R(H03R), C03S(H03S), C03T(H03T), C03V(H03V), C03Z(H03Z),
 C040(H040), C041(H041), C044(H044), C046(H046), C04A(H04E), C04C(H04),
 C04D(H2), C04E(H04H), C04H(H04I), C04J(H04J), C04P(H04P), C05C(H05G)
6.c Idealised Me refined as rotating group:
 C04M(H04M,H04N,H04O), C04N(H3,H,HA), C04O(H4,HB,HC), C04U(H04S,H04T,H04U),
 C04W(H04V,H04W,H04X), C04Y(H04Z,HG,HH), C053(H11,HM,HN), C056(H13,HP,HQ),
 C058(H14,HR,HS), C059(H15,HT,HU), C05B(H16,HV,HW), C05H(H05J,H05K,H05L),
 C05I(H05M,H05N,H05O), C05L(H20,H25,H26), C05M(H05R,H05S,H05T), C05O(H05U,H05V,
 H05W), C05P(H21,H27,H28), C05R(H22,H29,H30), C05U(H05Z,H32,H33), C05V(H24,H34,
 H35), C05Y(H1,H37,H38), C061(H06A,H06B,H06C), C17(H17A,H17B,H17C), C53(H53A,
 H53B,H53C), C53A(H53D,H53E,H53F), C17A(H17D,H17E,H17F)
;
_smtbx_masks_special_details
;
A solvent mask was calculated and 468 electrons were 
found in a volume of 1508\%A^3^ in 3 voids per unit cell. 
This is consistent with the presence of 1[CH2Cl2], 2[CH4O] in
one void and two more methanol molecules in two more voids per
formula unit, which account for 456 electrons per unit cell.

This is consistent with the crysallisation conditions.
;
_smtbx_masks_void_probe_radius 1.2
_smtbx_masks_void_truncation_radius 1.2
_olex2_submission_special_instructions 'No special instructions were received'

loop_
_space_group_symop_operation_xyz
'x, y, z'
'-x, -y, -z'

loop_
_atom_site_label
_atom_site_type_symbol
_atom_site_fract_x
_atom_site_fract_y
_atom_site_fract_z
_atom_site_U_iso_or_equiv
_atom_site_adp_type
_atom_site_occupancy
_atom_site_site_symmetry_order
_atom_site_calc_flag
_atom_site_refinement_flags_posn
_atom_site_refinement_flags_adp
_atom_site_refinement_flags_occupancy
_atom_site_disorder_assembly
_atom_site_disorder_group
O002 O -0.1513(3) 0.5530(3) 0.9397(3) 0.0784(14) Uani 1 1 d . . . . .
O003 O 0.5244(3) 0.5278(2) 0.7874(2) 0.0766(14) Uani 1 1 d . . . . .
O004 O 0.0899(3) 0.9650(3) 0.7200(3) 0.0847(15) Uani 1 1 d . . . . .
O005 O 0.0102(3) 0.2932(3) 0.5641(3) 0.0899(17) Uani 1 1 d . . . . .
O007 O 0.2655(3) 0.7931(3) 0.8619(3) 0.0791(14) Uani 1 1 d . . . . .
O008 O 0.5456(3) 0.8411(2) 0.8815(3) 0.0830(16) Uani 1 1 d . . . . .
O00A O 0.3636(3) 0.4769(2) 0.8988(2) 0.0753(14) Uani 1 1 d . . . . .
O00C O 0.0401(3) 0.6507(3) 0.7616(3) 0.0813(15) Uani 1 1 d . . . . .
O00D O 0.1652(3) 0.1658(3) 0.7637(3) 0.0810(14) Uani 1 1 d . . . . .
O00E O -0.3210(3) 0.2543(3) 0.8876(3) 0.0866(15) Uani 1 1 d . . . . .
O00F O 0.0223(3) 0.3012(3) 0.8120(3) 0.0829(14) Uani 1 1 d . . . . .
O00G O -0.2858(3) 0.6435(3) 0.8510(3) 0.0802(14) Uani 1 1 d . . . . .
O00H O 0.1936(3) 0.4907(3) 0.6614(3) 0.0975(17) Uani 1 1 d . . . . .
O00I O -0.2379(3) 0.9269(3) 1.0424(3) 0.0925(17) Uani 1 1 d . . . . .
O00J O 0.0312(3) 0.8758(3) 1.0056(3) 0.0921(17) Uani 1 1 d . . . . .
O00K O -0.1910(3) 0.9394(3) 0.7258(3) 0.0902(16) Uani 1 1 d . . . . .
O00L O 0.5447(3) 0.1736(3) 0.6681(3) 0.0933(17) Uani 1 1 d . . . . .
O00M O -0.1075(3) 0.6076(3) 0.6240(3) 0.0909(16) Uani 1 1 d . . . . .
O00N O 0.4878(3) 0.1719(3) 0.9096(3) 0.0955(18) Uani 1 1 d . . . . .
O00O O -0.3288(3) 0.3342(3) 0.6576(2) 0.0822(15) Uani 1 1 d . . . . .
O00P O 0.2209(3) 0.7856(3) 0.5391(3) 0.0998(18) Uani 1 1 d . . . . .
O00Q O 0.496(2) 0.7668(18) 0.5772(14) 0.120(2) Uani 0.387(11) 1 d D U P A 1
C00S C 0.5012(4) 0.3786(3) 0.8724(3) 0.0600(15) Uani 1 1 d . . . . .
O00T O 0.3495(3) 0.4262(3) 0.5612(3) 0.1033(19) Uani 1 1 d . . . . .
C00U C -0.0576(4) 0.3094(3) 0.7341(4) 0.0615(14) Uani 1 1 d . . . . .
C00V C 0.5256(4) 0.7714(4) 0.8826(3) 0.0637(17) Uani 1 1 d . . . . .
C00X C 0.4325(4) 0.6822(3) 0.8813(3) 0.0615(16) Uani 1 1 d . . . . .
C00Y C 0.0089(4) 0.3735(4) 0.6520(4) 0.0637(15) Uani 1 1 d . . . . .
C00Z C -0.0299(4) 0.8110(4) 0.6856(3) 0.0628(16) Uani 1 1 d . . . . .
C010 C 0.4557(4) 0.5621(3) 0.8949(3) 0.0616(16) Uani 1 1 d . . . . .
C011 C 0.5025(4) 0.3222(3) 0.8240(3) 0.0605(15) Uani 1 1 d . . . . .
C012 C 0.1107(4) 0.8463(4) 0.6828(3) 0.0670(18) Uani 1 1 d . . . . .
H012 H 0.157958 0.858868 0.680696 0.080 Uiso 1 1 calc R U . . .
C013 C 0.3867(4) 0.5445(4) 0.8913(4) 0.0670(17) Uani 1 1 d . . . . .
C014 C 0.0151(4) 0.3620(4) 0.5891(4) 0.0681(17) Uani 1 1 d . . . . .
C015 C -0.2090(4) 0.3248(4) 0.6329(4) 0.077(2) Uani 1 1 d . . . . .
H015 H -0.218985 0.329121 0.591351 0.093 Uiso 1 1 calc R U . . .
C016 C -0.0613(4) 0.9192(3) 0.8419(4) 0.0624(14) Uani 1 1 d . . . . .
C017 C -0.1670(4) 0.7643(4) 0.9907(3) 0.0628(16) Uani 1 1 d . . . . .
C019 C 0.4790(4) 0.6329(3) 0.8908(3) 0.0590(15) Uani 1 1 d . . . . .
C01A C -0.0924(4) 0.9267(3) 0.7841(4) 0.0639(15) Uani 1 1 d . . . . .
C01B C -0.2265(4) 0.7152(4) 0.9877(3) 0.0620(16) Uani 1 1 d . . . . .
C01C C -0.2213(4) 0.6431(4) 0.9682(3) 0.0617(15) Uani 1 1 d . . . . .
C01D C -0.2892(4) 0.7409(4) 1.0074(3) 0.0658(17) Uani 1 1 d . . . . .
H01D H -0.328781 0.710129 1.007198 0.079 Uiso 1 1 calc R U . . .
C01E C -0.1005(4) 0.9087(4) 0.8947(4) 0.0657(16) Uani 1 1 d . . . . .
C01F C 0.5510(4) 0.6555(4) 0.8932(3) 0.0643(17) Uani 1 1 d . . . . .
H01F H 0.583324 0.623644 0.897664 0.077 Uiso 1 1 calc R U . . .
C01G C -0.2623(4) 0.3248(4) 0.6752(4) 0.0687(17) Uani 1 1 d . . . . .
C01H C 0.5050(4) 0.4480(3) 0.8585(4) 0.0629(16) Uani 1 1 d . . . . .
C01I C 0.4937(4) 0.3615(4) 0.9332(4) 0.0682(18) Uani 1 1 d . . . . .
H01I H 0.490648 0.396991 0.965853 0.082 Uiso 1 1 calc R U . . .
C01J C 0.3659(4) 0.7955(4) 0.8053(4) 0.0686(15) Uani 1 1 d . . . . .
C01K C 0.0005(4) 0.8966(4) 0.9543(4) 0.0709(17) Uani 1 1 d . . . . .
C01L C -0.2506(4) 0.3138(4) 0.7352(4) 0.0653(15) Uani 1 1 d . . . . .
C01M C 0.4936(4) 0.2407(4) 0.8981(4) 0.0715(18) Uani 1 1 d . . . . .
C01N C 0.4565(4) 0.7528(3) 0.8770(3) 0.0620(16) Uani 1 1 d . . . . .
C01P C 0.2956(4) 0.7892(4) 0.8052(4) 0.0708(16) Uani 1 1 d . . . . .
C01Q C -0.3030(4) 0.4699(4) 0.8992(4) 0.0630(15) Uani 1 1 d . . . . .
C01R C 0.0855(4) 0.7790(4) 0.6666(4) 0.0685(18) Uani 1 1 d . . . . .
H01R H 0.116104 0.745822 0.654608 0.082 Uiso 1 1 calc R U . . .
C01S C -0.2926(4) 0.5443(4) 0.9023(3) 0.0632(15) Uani 1 1 d . . . . .
C01T C 0.4908(4) 0.2951(4) 0.9456(4) 0.0741(19) Uani 1 1 d . . . . .
H01T H 0.486812 0.285474 0.986611 0.089 Uiso 1 1 calc R U . . .
C01V C 0.0178(4) 0.4617(4) 0.7453(4) 0.0684(18) Uani 1 1 d . . . . .
H01V H 0.014338 0.426397 0.770974 0.082 Uiso 1 1 calc R U . . .
C01W C -0.0129(4) 0.6880(4) 0.6497(3) 0.0678(16) Uani 1 1 d . . . . .
C01X C 0.0258(4) 0.5699(4) 0.6704(4) 0.0679(17) Uani 1 1 d . . . . .
C01Y C 0.0121(4) 0.9234(4) 0.8500(4) 0.0666(16) Uani 1 1 d . . . . .
H01Y H 0.040103 0.933995 0.817354 0.080 Uiso 1 1 calc R U . . .
C01Z C 0.3990(4) 0.7908(4) 0.7468(4) 0.0670(15) Uani 1 1 d . . . . .
C020 C -0.3063(4) 0.4273(4) 0.8403(3) 0.0626(15) Uani 1 1 d . . . . .
C021 C -0.0824(4) 0.6744(4) 0.6471(4) 0.0753(19) Uani 1 1 d . . . . .
C022 C -0.1019(4) 0.7906(4) 0.6811(4) 0.0692(18) Uani 1 1 d . . . . .
H022 H -0.132745 0.824016 0.691342 0.083 Uiso 1 1 calc R U . . .
C023 C 0.3591(4) 0.7809(4) 0.6901(4) 0.0714(17) Uani 1 1 d . . . . .
C024 C 0.0246(4) 0.4827(4) 0.5785(4) 0.0709(18) Uani 1 1 d . . . . .
H024 H 0.028606 0.518049 0.552904 0.085 Uiso 1 1 calc R U . . .
C025 C -0.1719(4) 0.8357(4) 1.0079(3) 0.0657(16) Uani 1 1 d . . . . .
C026 C -0.1580(4) 0.6234(4) 0.9547(4) 0.0669(17) Uani 1 1 d . . . . .
C027 C 0.4060(4) 0.8053(4) 0.8657(4) 0.0708(17) Uani 1 1 d . . . . .
H02A H 0.373125 0.806239 0.898970 0.085 Uiso 1 1 calc R U . . .
H02B H 0.431640 0.850971 0.869502 0.085 Uiso 1 1 calc R U . . .
C028 C -0.3105(4) 0.3543(4) 0.8380(4) 0.0670(16) Uani 1 1 d . . . . .
C029 C 0.0283(4) 0.5817(4) 0.7344(4) 0.0702(18) Uani 1 1 d . . . . .
C02A C 0.2072(4) 0.2786(4) 0.6136(4) 0.0749(17) Uani 1 1 d . . . . .
C02B C -0.3169(4) 0.3258(4) 0.8922(4) 0.0702(17) Uani 1 1 d . . . . .
C02C C 0.5177(4) 0.4053(4) 0.7516(4) 0.0714(18) Uani 1 1 d . . . . .
H02C H 0.524155 0.414550 0.710772 0.086 Uiso 1 1 calc R U . . .
C02D C 0.5033(4) 0.5089(3) 0.9084(4) 0.0659(16) Uani 1 1 d . . . . .
H02D H 0.489826 0.491284 0.946997 0.079 Uiso 1 1 calc R U . . .
H02E H 0.549834 0.531734 0.915090 0.079 Uiso 1 1 calc R U . . .
C02E C -0.2928(4) 0.8091(4) 1.0264(4) 0.0700(18) Uani 1 1 d . . . . .
H02F H -0.334447 0.824407 1.040575 0.084 Uiso 1 1 calc R U . . .
C02F C -0.1029(4) 0.7385(4) 0.9762(4) 0.0674(18) Uani 1 1 d . . . . .
H02G H -0.063062 0.769220 0.978362 0.081 Uiso 1 1 calc R U . . .
C02G C -0.3113(4) 0.3077(4) 0.7781(4) 0.0692(16) Uani 1 1 d . . . . .
H02H H -0.352563 0.314773 0.754446 0.083 Uiso 1 1 calc R U . . .
H02I H -0.316587 0.260022 0.787764 0.083 Uiso 1 1 calc R U . . .
C02H C -0.2007(4) 0.9252(4) 0.8342(4) 0.079(2) Uani 1 1 d . . . . .
H02J H -0.247919 0.929940 0.832000 0.094 Uiso 1 1 calc R U . . .
C02I C 0.5142(4) 0.4589(4) 0.7980(4) 0.0680(17) Uani 1 1 d . . . . .
C02J C -0.0456(4) 0.3003(4) 0.7943(4) 0.0723(17) Uani 1 1 d . . . . .
C02K C 0.0212(4) 0.4997(4) 0.6424(4) 0.0633(15) Uani 1 1 d . . . . .
C02L C -0.3002(4) 0.5299(4) 0.7897(4) 0.0718(18) Uani 1 1 d . . . . .
H02L H -0.301808 0.550891 0.753278 0.086 Uiso 1 1 calc R U . . .
C02M C 0.0414(4) 0.9122(4) 0.9048(4) 0.0724(18) Uani 1 1 d . . . . .
H02M H 0.089367 0.914985 0.909349 0.087 Uiso 1 1 calc R U . . .
C02N C -0.3112(4) 0.4374(4) 0.9528(4) 0.0711(18) Uani 1 1 d . . . . .
H02N H -0.312055 0.464516 0.991305 0.085 Uiso 1 1 calc R U . . .
C02O C -0.2356(4) 0.8568(4) 1.0253(4) 0.0726(19) Uani 1 1 d . . . . .
C02P C 0.3610(4) 0.6601(4) 0.8769(3) 0.0676(18) Uani 1 1 d . . . . .
H02P H 0.328704 0.691513 0.870733 0.081 Uiso 1 1 calc R U . . .
C02Q C -0.0038(4) 0.8802(4) 0.7052(3) 0.0655(16) Uani 1 1 d . . . . .
C02R C 0.4972(4) 0.2528(4) 0.8378(4) 0.0677(17) Uani 1 1 d . . . . .
C02S C 0.5120(4) 0.3388(4) 0.7647(4) 0.0665(17) Uani 1 1 d . . . . .
H02S H 0.514661 0.302894 0.732329 0.080 Uiso 1 1 calc R U . . .
C02T C 0.0338(4) 0.6304(4) 0.6338(4) 0.0753(18) Uani 1 1 d . . . . .
H02K H 0.026098 0.612819 0.589967 0.090 Uiso 1 1 calc R U . . .
H02O H 0.081382 0.650624 0.638971 0.090 Uiso 1 1 calc R U . . .
C02U C 0.2555(4) 0.5780(5) 0.5487(4) 0.0759(18) Uani 1 1 d . . . . .
C02V C 0.0146(4) 0.7580(4) 0.6675(3) 0.0641(16) Uani 1 1 d . . . . .
C02W C -0.1663(4) 0.2924(3) 0.8147(4) 0.0667(16) Uani 1 1 d . . . . .
H02W H -0.201944 0.284893 0.842004 0.080 Uiso 1 1 calc R U . . .
C02X C -0.3178(4) 0.3674(4) 0.9502(4) 0.0739(18) Uani 1 1 d . . . . .
H02X H -0.322998 0.346672 0.986659 0.089 Uiso 1 1 calc R U . . .
C02Y C -0.0505(4) 0.9358(4) 0.7266(4) 0.0701(17) Uani 1 1 d . . . . .
H02Q H -0.082499 0.939409 0.692436 0.084 Uiso 1 1 calc R U . . .
H02R H -0.022207 0.979867 0.734518 0.084 Uiso 1 1 calc R U . . .
O02Z O 0.2325(12) 0.1150(6) 0.5180(10) 0.128(2) Uani 0.616(10) 1 d D U P B 1
C030 C -0.1440(4) 0.3187(4) 0.6510(4) 0.0722(18) Uani 1 1 d . . . . .
H030 H -0.109174 0.319613 0.622010 0.087 Uiso 1 1 calc R U . . .
C031 C 0.0667(4) 0.8967(4) 0.7024(4) 0.0714(19) Uani 1 1 d . . . . .
C032 C 0.3922(4) 0.7730(4) 0.6326(4) 0.0794(19) Uani 1 1 d . . . . .
C033 C 0.4629(4) 0.7798(5) 0.6328(4) 0.085(2) Uani 1 1 d D . . . .
C034 C 0.3403(4) 0.5934(4) 0.8818(4) 0.0716(19) Uani 1 1 d . . . . .
H034 H 0.293250 0.579033 0.878711 0.086 Uiso 1 1 calc R U . . .
C035 C 0.3088(4) 0.6331(4) 0.5617(4) 0.0772(19) Uani 1 1 d . . . . .
C036 C -0.2831(4) 0.5907(4) 0.9621(4) 0.0700(17) Uani 1 1 d . . . . .
H03H H -0.280279 0.561793 0.995557 0.084 Uiso 1 1 calc R U . . .
H03I H -0.324136 0.615575 0.968438 0.084 Uiso 1 1 calc R U . . .
C037 C -0.1276(4) 0.3110(3) 0.7132(3) 0.0626(15) Uani 1 1 d . . . . .
C038 C 0.5728(4) 0.7230(4) 0.8891(3) 0.0662(18) Uani 1 1 d . . . . .
H038 H 0.619969 0.737010 0.890721 0.079 Uiso 1 1 calc R U . . .
C039 C -0.1113(4) 0.8882(4) 1.0092(4) 0.0742(17) Uani 1 1 d . . . . .
H03J H -0.079451 0.878920 1.041722 0.089 Uiso 1 1 calc R U . . .
H03K H -0.127496 0.933436 1.022515 0.089 Uiso 1 1 calc R U . . .
C03A C 0.1897(4) 0.5978(5) 0.5338(4) 0.0796(19) Uani 1 1 d . . . . .
H03A H 0.152830 0.563538 0.526972 0.096 Uiso 1 1 calc R U . . .
C03B C -0.1717(4) 0.9144(4) 0.8883(4) 0.0708(18) Uani 1 1 d . . . . .
H03L H -0.199470 0.910439 0.922604 0.085 Uiso 1 1 calc R U . . .
C03C C -0.0987(4) 0.6701(4) 0.9591(4) 0.0715(19) Uani 1 1 d . . . . .
H03M H -0.055886 0.653685 0.950168 0.086 Uiso 1 1 calc R U . . .
C03D C 0.3318(4) 0.1689(4) 0.6897(4) 0.0739(17) Uani 1 1 d . . . . .
C03E C 0.1951(4) 0.3058(5) 0.6759(4) 0.083(2) Uani 1 1 d . . . . .
H03E H 0.190592 0.276063 0.706524 0.099 Uiso 1 1 calc R U . . .
C03F C 0.1901(4) 0.3747(5) 0.6909(4) 0.083(2) Uani 1 1 d . . . . .
H03F H 0.182018 0.391768 0.732029 0.100 Uiso 1 1 calc R U . . .
C03G C 0.4743(4) 0.1716(4) 0.6747(4) 0.0775(18) Uani 1 1 d . . . . .
C03H C 0.0154(4) 0.4448(4) 0.6801(4) 0.0653(16) Uani 1 1 d . . . . .
C03I C 0.0016(4) 0.3146(4) 0.6903(4) 0.0728(18) Uani 1 1 d . . . . .
H03N H 0.044111 0.316139 0.714957 0.087 Uiso 1 1 calc R U . . .
H03O H -0.001483 0.271673 0.661864 0.087 Uiso 1 1 calc R U . . .
C03J C -0.0695(4) 0.8955(4) 0.9514(4) 0.0678(16) Uani 1 1 d . . . . .
C03K C -0.1817(4) 0.3063(4) 0.7552(4) 0.0661(16) Uani 1 1 d . . . . .
C03L C 0.5018(4) 0.1913(4) 0.7867(4) 0.0747(18) Uani 1 1 d . . . . .
H03B H 0.547516 0.195965 0.769429 0.090 Uiso 1 1 calc R U . . .
H03C H 0.498408 0.148880 0.806457 0.090 Uiso 1 1 calc R U . . .
C03M C 0.2956(4) 0.7036(4) 0.5596(4) 0.0761(18) Uani 1 1 d . . . . .
C03N C 0.2140(4) 0.2067(5) 0.5969(4) 0.0809(18) Uani 1 1 d . . . . .
C03O C -0.3059(4) 0.4594(4) 0.7855(4) 0.0685(17) Uani 1 1 d . . . . .
H03P H -0.309462 0.432558 0.746677 0.082 Uiso 1 1 calc R U . . .
C03P C 0.3785(4) 0.1786(4) 0.7418(4) 0.0698(16) Uani 1 1 d . . . . .
C03Q C -0.2922(4) 0.5716(4) 0.8465(4) 0.0669(16) Uani 1 1 d . . . . .
C03R C 0.2804(4) 0.1772(4) 0.8089(4) 0.0772(18) Uani 1 1 d . . . . .
H03R H 0.263119 0.179538 0.848898 0.093 Uiso 1 1 calc R U . . .
C03S C -0.1267(4) 0.7249(4) 0.6627(4) 0.081(2) Uani 1 1 d . . . . .
H03S H -0.174262 0.713144 0.660448 0.097 Uiso 1 1 calc R U . . .
C03T C 0.4712(4) 0.8002(4) 0.7436(4) 0.0787(19) Uani 1 1 d . . . . .
H03T H 0.498295 0.811090 0.780076 0.094 Uiso 1 1 calc R U . . .
C03U C 0.2120(4) 0.3262(5) 0.5688(4) 0.0800(18) Uani 1 1 d . . . . .
C03V C 0.0249(4) 0.5284(4) 0.7705(4) 0.0744(19) Uani 1 1 d . . . . .
H03V H 0.027629 0.538836 0.813716 0.089 Uiso 1 1 calc R U . . .
C03W C -0.1625(4) 0.9296(4) 0.7816(4) 0.0771(19) Uani 1 1 d . . . . .
C03X C 0.0314(5) 0.2755(4) 0.5043(4) 0.088(2) Uani 1 1 d . . . . .
H03Q H 0.076907 0.298700 0.498984 0.106 Uiso 1 1 calc R U . . .
H03U H -0.000579 0.290249 0.474520 0.106 Uiso 1 1 calc R U . . .
C03Y C 0.3521(4) 0.7623(4) 0.5711(4) 0.0828(19) Uani 1 1 d . . . . .
H03D H 0.331655 0.805229 0.566319 0.099 Uiso 1 1 calc R U . . .
H03G H 0.385111 0.755517 0.538205 0.099 Uiso 1 1 calc R U . . .
C03Z C 0.2876(4) 0.7774(4) 0.6953(4) 0.0753(19) Uani 1 1 d . . . . .
H03Z H 0.260452 0.771906 0.658745 0.090 Uiso 1 1 calc R U . . .
C040 C 0.4284(5) 0.1592(4) 0.6236(4) 0.085(2) Uani 1 1 d . . . . .
H040 H 0.445256 0.151226 0.583587 0.102 Uiso 1 1 calc R U . . .
C041 C 0.2557(4) 0.7814(4) 0.7494(4) 0.0741(18) Uani 1 1 d . . . . .
H041 H 0.207630 0.779072 0.750362 0.089 Uiso 1 1 calc R U . . .
C042 C 0.3356(5) 0.4955(5) 0.5652(4) 0.088(2) Uani 1 1 d . . . . .
C043 C 0.2094(4) 0.1558(4) 0.6434(4) 0.0818(18) Uani 1 1 d . . . . .
H04A H 0.213681 0.109902 0.621161 0.098 Uiso 1 1 calc R U . . .
H04B H 0.163278 0.155117 0.660020 0.098 Uiso 1 1 calc R U . . .
C044 C 0.3489(4) 0.1814(4) 0.8006(4) 0.0773(18) Uani 1 1 d . . . . .
H044 H 0.378264 0.186473 0.835658 0.093 Uiso 1 1 calc R U . . .
C045 C 0.2697(4) 0.5080(5) 0.5521(4) 0.084(2) Uani 1 1 d . . . . .
C046 C 0.3759(4) 0.6166(5) 0.5762(4) 0.082(2) Uani 1 1 d . . . . .
H046 H 0.411448 0.651967 0.585265 0.098 Uiso 1 1 calc R U . . .
C047 C 0.6168(4) 0.8644(4) 0.8865(4) 0.080(2) Uani 1 1 d . . . . .
H04C H 0.640670 0.844962 0.850290 0.096 Uiso 1 1 calc R U . . .
H04D H 0.637775 0.850543 0.923589 0.096 Uiso 1 1 calc R U . . .
C048 C 0.4505(4) 0.1815(4) 0.7338(4) 0.0736(17) Uani 1 1 d . . . . .
C049 C 0.2357(4) 0.1694(4) 0.7572(4) 0.0725(16) Uani 1 1 d . . . . .
C04A C 0.2216(4) 0.2976(5) 0.5053(4) 0.093(2) Uani 1 1 d . . . . .
H04E H 0.224430 0.327009 0.474249 0.112 Uiso 1 1 calc R U . . .
C04B C 0.4933(5) 0.1573(4) 0.9698(4) 0.084(2) Uani 1 1 d . . . . .
H04F H 0.452805 0.170086 0.992602 0.101 Uiso 1 1 calc R U . . .
H04G H 0.533923 0.183329 0.990746 0.101 Uiso 1 1 calc R U . . .
C04C C 0.0222(4) 0.4157(4) 0.5529(4) 0.0724(18) Uani 1 1 d . . . . .
H04 H 0.025363 0.405503 0.509920 0.087 Uiso 1 1 calc R U . . .
C04D C -0.0996(4) 0.2896(4) 0.8341(4) 0.0741(18) Uani 1 1 d . . . . .
H2 H -0.090157 0.280403 0.874565 0.089 Uiso 1 1 calc R U . . .
C04E C 0.3889(5) 0.5484(5) 0.5770(4) 0.093(3) Uani 1 1 d . . . . .
H04H H 0.433640 0.537539 0.585405 0.111 Uiso 1 1 calc R U . . .
C04F C 0.2075(4) 0.3983(5) 0.5853(4) 0.0829(18) Uani 1 1 d . . . . .
C04G C 0.2312(4) 0.7167(5) 0.5419(4) 0.0813(19) Uani 1 1 d . . . . .
C04H C 0.5013(4) 0.7935(5) 0.6881(5) 0.089(2) Uani 1 1 d . . . . .
H04I H 0.549312 0.798339 0.686841 0.107 Uiso 1 1 calc R U . . .
C04I C 0.2604(4) 0.1663(4) 0.6979(4) 0.0732(16) Uani 1 1 d . . . . .
C04J C 0.1782(5) 0.6640(5) 0.5291(4) 0.089(2) Uani 1 1 d . . . . .
H04J H 0.134397 0.674630 0.517123 0.107 Uiso 1 1 calc R U . . .
C04K C 0.3243(5) 0.4404(4) 0.8469(5) 0.097(3) Uani 1 1 d . . . . .
H04K H 0.349680 0.443668 0.809005 0.117 Uiso 1 1 calc R U . . .
H04L H 0.280921 0.460908 0.842479 0.117 Uiso 1 1 calc R U . . .
C04M C 0.4992(5) 0.0815(4) 0.9673(5) 0.098(3) Uani 1 1 d . . . . .
H04M H 0.537949 0.069123 0.942713 0.147 Uiso 1 1 calc R U . . .
H04N H 0.457580 0.056379 0.948669 0.147 Uiso 1 1 calc R U . . .
H04O H 0.505741 0.069834 1.008788 0.147 Uiso 1 1 calc R U . . .
C04N C 0.0337(5) 0.1996(4) 0.4933(4) 0.092(3) Uani 1 1 d . . . . .
H3 H 0.072764 0.186707 0.515756 0.139 Uiso 1 1 calc R U . . .
H H 0.037975 0.185439 0.449490 0.139 Uiso 1 1 calc R U . . .
HA H -0.008068 0.177104 0.507461 0.139 Uiso 1 1 calc R U . . .
C04O C 0.1082(5) 0.8931(5) 1.0915(4) 0.101(3) Uani 1 1 d . . . . .
H4 H 0.132928 0.930580 1.118438 0.151 Uiso 1 1 calc R U . . .
HB H 0.139396 0.859182 1.077358 0.151 Uiso 1 1 calc R U . . .
HC H 0.071778 0.871581 1.114102 0.151 Uiso 1 1 calc R U . . .
C04P C 0.3610(5) 0.1586(4) 0.6313(4) 0.085(2) Uani 1 1 d . . . . .
H04P H 0.331705 0.150927 0.596087 0.103 Uiso 1 1 calc R U . . .
C04Q C 0.1968(4) 0.4206(5) 0.6468(4) 0.0841(19) Uani 1 1 d . . . . .
C04R C 0.0787(6) 0.9204(5) 1.0381(5) 0.116(4) Uani 1 1 d . . . . .
H5 H 0.057663 0.962748 1.052658 0.140 Uiso 1 1 calc R U . . .
HD H 0.115614 0.932574 1.010709 0.140 Uiso 1 1 calc R U . . .
C04S C 0.1920(4) 0.7811(5) 0.8644(5) 0.094(3) Uani 1 1 d . . . . .
H04Q H 0.175797 0.736865 0.840483 0.113 Uiso 1 1 calc R U . . .
H04R H 0.169814 0.817906 0.847486 0.113 Uiso 1 1 calc R U . . .
C04T C -0.3429(4) 0.3412(5) 0.5940(4) 0.096(3) Uani 1 1 d . . . . .
H6 H -0.330949 0.300312 0.567395 0.115 Uiso 1 1 calc R U . . .
HE H -0.316019 0.381839 0.582145 0.115 Uiso 1 1 calc R U . . .
C04U C 0.3103(5) 0.3662(4) 0.8568(5) 0.098(3) Uani 1 1 d . . . . .
H04S H 0.286527 0.340664 0.820579 0.147 Uiso 1 1 calc R U . . .
H04T H 0.282038 0.362948 0.892519 0.147 Uiso 1 1 calc R U . . .
H04U H 0.353260 0.346849 0.863645 0.147 Uiso 1 1 calc R U . . .
C04V C 0.2227(5) 0.1837(5) 0.5351(5) 0.095(2) Uani 1 1 d D . . . .
C04W C 0.6207(5) 0.9420(4) 0.8902(5) 0.100(3) Uani 1 1 d . . . . .
H04V H 0.606905 0.954947 0.850583 0.149 Uiso 1 1 calc R U . . .
H04W H 0.667370 0.961170 0.900660 0.149 Uiso 1 1 calc R U . . .
H04X H 0.590428 0.959831 0.921679 0.149 Uiso 1 1 calc R U . . .
C04X C 0.1597(5) 0.8017(5) 0.5119(5) 0.102(3) Uani 1 1 d . . . . .
H04Y H 0.120677 0.789974 0.537242 0.123 Uiso 1 1 calc R U . . .
HF H 0.152111 0.775778 0.470666 0.123 Uiso 1 1 calc R U . . .
C04Y C 0.5069(7) 0.6206(5) 0.7300(5) 0.129(4) Uani 1 1 d . . . . .
H04Z H 0.504819 0.630689 0.687576 0.194 Uiso 1 1 calc R U . . .
HG H 0.549791 0.641352 0.749615 0.194 Uiso 1 1 calc R U . . .
HH H 0.468963 0.639226 0.752156 0.194 Uiso 1 1 calc R U . . .
C04Z C -0.2997(5) 0.9524(4) 1.0622(5) 0.104(3) Uani 1 1 d . . . . .
H7 H -0.313042 0.935104 1.100922 0.125 Uiso 1 1 calc R U . . .
HI H -0.336332 0.937199 1.031043 0.125 Uiso 1 1 calc R U . . .
C050 C 0.0421(5) 0.3210(6) 0.8749(4) 0.100(3) Uani 1 1 d . . . . .
H8 H 0.033727 0.281743 0.898499 0.120 Uiso 1 1 calc R U . . .
HJ H 0.015843 0.358384 0.892743 0.120 Uiso 1 1 calc R U . . .
C051 C -0.2633(5) 0.9393(6) 0.7176(5) 0.108(3) Uani 1 1 d . . . . .
H9 H -0.273279 0.963736 0.682365 0.129 Uiso 1 1 calc R U . . .
HK H -0.281902 0.963985 0.754477 0.129 Uiso 1 1 calc R U . . .
C052 C -0.1539(5) 0.5726(5) 0.6611(5) 0.113(3) Uani 1 1 d . . . . .
H10 H -0.195466 0.596874 0.665277 0.135 Uiso 1 1 calc R U . . .
HL H -0.133101 0.573754 0.702440 0.135 Uiso 1 1 calc R U . . .
C053 C 0.0054(5) 0.7443(4) 0.8301(4) 0.094(3) Uani 1 1 d . . . . .
H11 H -0.017142 0.754130 0.868902 0.141 Uiso 1 1 calc R U . . .
HM H -0.017060 0.765604 0.798296 0.141 Uiso 1 1 calc R U . . .
HN H 0.053065 0.762648 0.834675 0.141 Uiso 1 1 calc R U . . .
C054 C 0.1376(5) 0.1504(5) 0.8209(4) 0.093(2) Uani 1 1 d . . . . .
H05A H 0.145221 0.190599 0.852354 0.111 Uiso 1 1 calc R U . . .
H05B H 0.159321 0.111856 0.835384 0.111 Uiso 1 1 calc R U . . .
C055 C -0.3202(6) 0.2220(5) 0.9412(5) 0.105(3) Uani 1 1 d . . . . .
H12 H -0.360272 0.231956 0.965797 0.127 Uiso 1 1 calc R U . . .
HO H -0.278769 0.238345 0.966466 0.127 Uiso 1 1 calc R U . . .
C056 C -0.4188(5) 0.3490(6) 0.5875(5) 0.120(4) Uani 1 1 d . . . . .
H13 H -0.429667 0.390514 0.612991 0.180 Uiso 1 1 calc R U . . .
HP H -0.444790 0.309214 0.600633 0.180 Uiso 1 1 calc R U . . .
HQ H -0.430542 0.352405 0.544653 0.180 Uiso 1 1 calc R U . . .
C057 C 0.5713(5) 0.1487(6) 0.6105(5) 0.123(4) Uani 1 1 d . . . . .
H05C H 0.562901 0.179703 0.579678 0.147 Uiso 1 1 calc R U . . .
H05D H 0.549344 0.102640 0.595588 0.147 Uiso 1 1 calc R U . . .
C058 C -0.1722(6) 0.5022(5) 0.6361(6) 0.125(4) Uani 1 1 d . . . . .
H14 H -0.209047 0.482749 0.659468 0.188 Uiso 1 1 calc R U . . .
HR H -0.132769 0.475951 0.638546 0.188 Uiso 1 1 calc R U . . .
HS H -0.187190 0.500294 0.593233 0.188 Uiso 1 1 calc R U . . .
C059 C -0.1202(5) 0.4604(5) 0.8666(5) 0.112(3) Uani 1 1 d . . . . .
H15 H -0.091313 0.440324 0.894875 0.168 Uiso 1 1 calc R U . . .
HT H -0.104923 0.449892 0.824791 0.168 Uiso 1 1 calc R U . . .
HU H -0.167266 0.441243 0.869180 0.168 Uiso 1 1 calc R U . . .
C05A C 0.2130(5) 0.4494(5) 0.5393(5) 0.097(2) Uani 1 1 d . . . . .
H05E H 0.169161 0.469660 0.537193 0.116 Uiso 1 1 calc R U . . .
H05F H 0.219928 0.424381 0.498559 0.116 Uiso 1 1 calc R U . . .
C05B C 0.1176(5) 0.3448(6) 0.8769(5) 0.128(4) Uani 1 1 d . . . . .
H16 H 0.135824 0.346494 0.918697 0.192 Uiso 1 1 calc R U . . .
HV H 0.123942 0.390441 0.863757 0.192 Uiso 1 1 calc R U . . .
HW H 0.141418 0.312830 0.849438 0.192 Uiso 1 1 calc R U . . .
C05C C 0.2265(5) 0.2296(5) 0.4902(5) 0.099(2) Uani 1 1 d . . . . .
H05G H 0.232527 0.212391 0.448784 0.118 Uiso 1 1 calc R U . . .
C05D C -0.2469(6) 0.6738(5) 0.8057(5) 0.116(4) Uani 1 1 d . . . . .
H17 H -0.274341 0.669034 0.767122 0.140 Uiso 1 1 calc R U . . .
HX H -0.206205 0.648888 0.797639 0.140 Uiso 1 1 calc R U . . .
C05E C 0.5026(8) 0.5446(5) 0.7307(5) 0.144(5) Uani 1 1 d . . . . .
H05H H 0.455147 0.525266 0.721926 0.173 Uiso 1 1 calc R U . . .
H05I H 0.531029 0.524080 0.698243 0.173 Uiso 1 1 calc R U . . .
C05F C 0.0016(7) 0.6710(5) 0.8128(5) 0.130(4) Uani 1 1 d . . . . .
H18 H 0.017453 0.649325 0.847951 0.156 Uiso 1 1 calc R U . . .
HY H -0.046430 0.653815 0.803752 0.156 Uiso 1 1 calc R U . . .
C05G C -0.1159(6) 0.5353(5) 0.8832(5) 0.115(3) Uani 1 1 d . . . . .
H19 H -0.067734 0.553530 0.888595 0.137 Uiso 1 1 calc R U . . .
HZ H -0.136340 0.556605 0.849753 0.137 Uiso 1 1 calc R U . . .
C05H C 0.0628(5) 0.1314(5) 0.8087(5) 0.106(3) Uani 1 1 d . . . . .
H05J H 0.056168 0.092578 0.776510 0.158 Uiso 1 1 calc R U . . .
H05K H 0.041870 0.170488 0.795614 0.158 Uiso 1 1 calc R U . . .
H05L H 0.041839 0.118940 0.846187 0.158 Uiso 1 1 calc R U . . .
C05I C 0.1759(6) 0.7802(6) 0.9308(5) 0.128(4) Uani 1 1 d . . . . .
H05M H 0.126759 0.771938 0.934778 0.192 Uiso 1 1 calc R U . . .
H05N H 0.192005 0.824308 0.953844 0.192 Uiso 1 1 calc R U . . .
H05O H 0.198422 0.743751 0.946981 0.192 Uiso 1 1 calc R U . . .
C05J C 0.2116(6) 0.5203(5) 0.7214(5) 0.113(3) Uani 1 1 d . . . . .
H05P H 0.254091 0.503146 0.735002 0.136 Uiso 1 1 calc R U . . .
H05Q H 0.175405 0.508057 0.749524 0.136 Uiso 1 1 calc R U . . .
C05L C -0.2886(6) 1.0306(5) 1.0716(6) 0.122(4) Uani 1 1 d . . . . .
H20 H -0.251142 1.045022 1.101271 0.183 Uiso 1 1 calc R U . . .
H25 H -0.330035 1.049395 1.087026 0.183 Uiso 1 1 calc R U . . .
H26 H -0.277639 1.047272 1.032600 0.183 Uiso 1 1 calc R U . . .
C05M C 0.2214(6) 0.5980(5) 0.7219(6) 0.124(4) Uani 1 1 d . . . . .
H05R H 0.260042 0.609854 0.696934 0.185 Uiso 1 1 calc R U . . .
H05S H 0.229921 0.619789 0.763949 0.185 Uiso 1 1 calc R U . . .
H05T H 0.180344 0.613963 0.705045 0.185 Uiso 1 1 calc R U . . .
C05O C 0.1674(6) 0.8763(5) 0.5078(6) 0.132(4) Uani 1 1 d . . . . .
H05U H 0.199714 0.885876 0.476140 0.198 Uiso 1 1 calc R U . . .
H05V H 0.184205 0.900742 0.547247 0.198 Uiso 1 1 calc R U . . .
H05W H 0.123368 0.891475 0.497316 0.198 Uiso 1 1 calc R U . . .
C05P C 0.2065(6) 0.9732(6) 0.7724(7) 0.154(5) Uani 1 1 d . . . . .
H21 H 0.191202 0.998590 0.809753 0.230 Uiso 1 1 calc R U . . .
H27 H 0.254150 0.988151 0.766217 0.230 Uiso 1 1 calc R U . . .
H28 H 0.202024 0.924229 0.776095 0.230 Uiso 1 1 calc R U . . .
C05R C -0.3215(6) 0.1453(5) 0.9207(6) 0.130(4) Uani 1 1 d . . . . .
H22 H -0.322886 0.120620 0.956658 0.196 Uiso 1 1 calc R U . . .
H29 H -0.280596 0.136004 0.897955 0.196 Uiso 1 1 calc R U . . .
H30 H -0.361690 0.130236 0.894407 0.196 Uiso 1 1 calc R U . . .
C05S C 0.5282(12) 0.8258(14) 0.5584(13) 0.120(2) Uani 0.387(11) 1 d D U P A 1
H05X H 0.533747 0.861989 0.593732 0.145 Uiso 0.387(11) 1 calc R U P A 1
H05Y H 0.499051 0.841888 0.527111 0.145 Uiso 0.387(11) 1 calc R U P A 1
C05T C 0.1603(5) 0.9877(5) 0.7140(6) 0.120(3) Uani 1 1 d . . . . .
H23 H 0.164720 1.037309 0.710562 0.144 Uiso 1 1 calc R U . . .
H31 H 0.177281 0.963729 0.676087 0.144 Uiso 1 1 calc R U . . .
C05U C 0.3932(6) 0.3349(5) 0.6069(7) 0.146(5) Uani 1 1 d . . . . .
H05Z H 0.351228 0.310401 0.588435 0.219 Uiso 1 1 calc R U . . .
H32 H 0.401451 0.320478 0.647163 0.219 Uiso 1 1 calc R U . . .
H33 H 0.431171 0.324637 0.580589 0.219 Uiso 1 1 calc R U . . .
C05V C -0.2260(7) 0.7449(5) 0.8236(5) 0.136(4) Uani 1 1 d . . . . .
H24 H -0.216356 0.752652 0.867737 0.204 Uiso 1 1 calc R U . . .
H34 H -0.262381 0.772431 0.813309 0.204 Uiso 1 1 calc R U . . .
H35 H -0.185132 0.757990 0.801887 0.204 Uiso 1 1 calc R U . . .
C05W C 0.3866(6) 0.4084(5) 0.6138(6) 0.121(4) Uani 1 1 d . . . . .
H05 H 0.362294 0.421739 0.651576 0.145 Uiso 1 1 calc R U . . .
H36 H 0.432207 0.433700 0.617248 0.145 Uiso 1 1 calc R U . . .
C05Y C 0.6468(6) 0.1458(7) 0.6207(6) 0.150(5) Uani 1 1 d . . . . .
H1 H 0.669751 0.148414 0.581944 0.225 Uiso 1 1 calc R U . . .
H37 H 0.654900 0.102773 0.636168 0.225 Uiso 1 1 calc R U . . .
H38 H 0.664490 0.184284 0.650537 0.225 Uiso 1 1 calc R U . . .
C061 C -0.2966(7) 0.8694(8) 0.7071(8) 0.179(6) Uani 1 1 d . . . . .
H06A H -0.283732 0.843957 0.740283 0.268 Uiso 1 1 calc R U . . .
H06B H -0.282261 0.846649 0.668069 0.268 Uiso 1 1 calc R U . . .
H06C H -0.345863 0.871034 0.705789 0.268 Uiso 1 1 calc R U . . .
C17 C 0.1600(9) 0.0628(10) 0.4373(8) 0.129(2) Uani 0.616(10) 1 d D U P B 1
H17A H 0.160718 0.026625 0.402802 0.193 Uiso 0.616(10) 1 calc R U P B 1
H17B H 0.137217 0.100861 0.424261 0.193 Uiso 0.616(10) 1 calc R U P B 1
H17C H 0.135359 0.044759 0.470842 0.193 Uiso 0.616(10) 1 calc R U P B 1
C20 C 0.2287(10) 0.0866(10) 0.4577(8) 0.128(2) Uani 0.616(10) 1 d D U P B 1
H20A H 0.257165 0.047764 0.452460 0.154 Uiso 0.616(10) 1 calc R U P B 1
H20B H 0.247000 0.121093 0.431888 0.154 Uiso 0.616(10) 1 calc R U P B 1
C53 C 0.5938(11) 0.8151(16) 0.5333(13) 0.121(2) Uani 0.387(11) 1 d D U P A 1
H53A H 0.593423 0.768032 0.513486 0.181 Uiso 0.387(11) 1 calc R U P A 1
H53B H 0.628538 0.823302 0.566223 0.181 Uiso 0.387(11) 1 calc R U P A 1
H53C H 0.603957 0.846835 0.503137 0.181 Uiso 0.387(11) 1 calc R U P A 1
O00R O 0.4945(13) 0.7696(11) 0.5764(9) 0.120(2) Uani 0.613(11) 1 d D U P A 2
C1 C 0.5603(7) 0.7935(8) 0.5655(9) 0.120(2) Uani 0.613(11) 1 d D U P A 2
H1A H 0.574356 0.771091 0.525664 0.145 Uiso 0.613(11) 1 calc R U P A 2
H1B H 0.591373 0.782411 0.597801 0.145 Uiso 0.613(11) 1 calc R U P A 2
C53A C 0.5644(8) 0.8676(7) 0.5647(9) 0.122(2) Uani 0.613(11) 1 d D U P A 2
H53D H 0.606199 0.882619 0.545275 0.182 Uiso 0.613(11) 1 calc R U P A 2
H53E H 0.564353 0.890374 0.606737 0.182 Uiso 0.613(11) 1 calc R U P A 2
H53F H 0.525203 0.879364 0.541660 0.182 Uiso 0.613(11) 1 calc R U P A 2
O0 O 0.2299(18) 0.1148(8) 0.5228(14) 0.128(2) Uani 0.384(10) 1 d D U P B 2
C17A C 0.2115(14) 0.0187(10) 0.4505(11) 0.128(2) Uani 0.384(10) 1 d D U P B 2
H17D H 0.222255 0.036617 0.411997 0.192 Uiso 0.384(10) 1 calc R U P B 2
H17E H 0.180107 -0.022659 0.442338 0.192 Uiso 0.384(10) 1 calc R U P B 2
H17F H 0.253268 0.007638 0.470135 0.192 Uiso 0.384(10) 1 calc R U P B 2
C20A C 0.1800(11) 0.0702(11) 0.4912(12) 0.128(2) Uani 0.384(10) 1 d D U P B 2
H20C H 0.150940 0.095815 0.466848 0.154 Uiso 0.384(10) 1 calc R U P B 2
H20D H 0.151065 0.047645 0.520343 0.154 Uiso 0.384(10) 1 calc R U P B 2

loop_
_atom_site_aniso_label
_atom_site_aniso_U_11
_atom_site_aniso_U_22
_atom_site_aniso_U_33
_atom_site_aniso_U_23
_atom_site_aniso_U_13
_atom_site_aniso_U_12
O002 0.079(3) 0.069(2) 0.089(4) 0.010(2) 0.009(3) 0.015(2)
O003 0.106(4) 0.065(2) 0.057(3) 0.003(2) -0.005(3) 0.010(2)
O004 0.083(3) 0.061(2) 0.107(4) -0.001(3) 0.020(3) 0.007(2)
O005 0.122(4) 0.066(2) 0.081(3) 0.000(2) 0.025(3) 0.012(3)
O007 0.071(2) 0.094(4) 0.073(3) 0.003(3) -0.008(2) 0.025(3)
O008 0.074(3) 0.061(2) 0.114(5) 0.010(3) -0.014(3) 0.0074(19)
O00A 0.088(3) 0.060(2) 0.078(4) 0.010(2) -0.003(3) 0.0047(19)
O00C 0.104(4) 0.068(2) 0.071(3) 0.005(2) 0.009(3) 0.006(3)
O00D 0.080(2) 0.091(4) 0.071(3) 0.012(3) -0.002(2) 0.003(3)
O00E 0.109(4) 0.075(2) 0.077(4) 0.015(2) 0.006(3) 0.007(3)
O00F 0.081(2) 0.101(4) 0.071(3) 0.018(3) -0.006(2) 0.026(3)
O00G 0.096(4) 0.071(2) 0.077(4) 0.013(2) 0.002(3) 0.017(2)
O00H 0.095(4) 0.102(3) 0.098(4) 0.022(3) -0.014(3) 0.017(3)
O00I 0.094(4) 0.071(2) 0.113(5) 0.004(3) 0.018(3) 0.015(2)
O00J 0.083(3) 0.113(4) 0.079(3) 0.023(3) -0.025(2) -0.009(3)
O00K 0.074(3) 0.130(4) 0.073(3) 0.020(3) 0.002(2) 0.034(3)
O00L 0.087(3) 0.106(4) 0.084(4) -0.004(3) 0.009(2) 0.012(3)
O00M 0.102(4) 0.078(3) 0.087(4) -0.005(3) 0.010(3) -0.008(2)
O00N 0.154(5) 0.055(2) 0.077(3) 0.005(2) -0.009(3) 0.016(3)
O00O 0.074(2) 0.110(4) 0.062(3) 0.005(3) -0.006(2) 0.018(3)
O00P 0.084(3) 0.115(3) 0.103(5) 0.021(3) -0.019(3) 0.017(3)
O00Q 0.088(4) 0.169(5) 0.103(3) 0.026(4) 0.019(3) -0.008(3)
C00S 0.061(4) 0.058(2) 0.060(3) -0.0001(18) -0.010(3) 0.014(3)
O00T 0.091(4) 0.095(3) 0.121(5) 0.015(3) -0.039(3) -0.003(3)
C00U 0.072(2) 0.052(4) 0.061(3) 0.006(3) -0.0016(19) 0.010(3)
C00V 0.070(2) 0.059(2) 0.061(5) 0.000(3) -0.008(3) 0.0115(17)
C00X 0.071(2) 0.057(2) 0.056(5) 0.003(3) -0.005(3) 0.0143(17)
C00Y 0.060(4) 0.065(2) 0.068(3) 0.0072(18) 0.003(3) 0.013(3)
C00Z 0.068(2) 0.068(2) 0.054(4) 0.009(3) 0.000(3) 0.0137(18)
C010 0.077(3) 0.056(2) 0.053(4) 0.007(3) 0.000(3) 0.0138(18)
C011 0.060(4) 0.059(2) 0.062(3) 0.0006(18) -0.007(3) 0.013(3)
C012 0.072(3) 0.064(2) 0.066(5) 0.005(3) 0.007(4) 0.014(2)
C013 0.077(3) 0.058(2) 0.066(5) 0.005(3) 0.000(3) 0.0097(18)
C014 0.072(5) 0.065(2) 0.069(3) 0.0051(19) 0.006(3) 0.017(3)
C015 0.074(3) 0.102(6) 0.054(3) 0.008(4) -0.004(2) 0.010(4)
C016 0.067(2) 0.055(4) 0.063(3) 0.000(3) -0.0001(19) 0.008(3)
C017 0.064(3) 0.071(2) 0.055(4) 0.011(3) -0.002(3) 0.0096(17)
C019 0.072(2) 0.054(2) 0.051(4) 0.001(3) -0.003(3) 0.0139(17)
C01A 0.071(3) 0.058(4) 0.065(3) 0.005(3) 0.0013(19) 0.018(3)
C01B 0.064(3) 0.071(2) 0.052(4) 0.011(3) 0.003(3) 0.0096(17)
C01C 0.066(3) 0.070(2) 0.050(4) 0.009(3) -0.002(3) 0.0103(17)
C01D 0.067(3) 0.075(3) 0.056(5) 0.006(3) 0.005(3) 0.011(2)
C01E 0.065(2) 0.064(4) 0.067(3) 0.003(3) 0.001(2) 0.009(3)
C01F 0.071(2) 0.063(2) 0.059(5) 0.006(3) -0.006(3) 0.013(2)
C01G 0.071(3) 0.075(5) 0.061(3) 0.012(3) -0.002(2) 0.009(3)
C01H 0.061(4) 0.059(2) 0.069(3) 0.0049(19) -0.006(3) 0.015(3)
C01I 0.082(5) 0.061(2) 0.062(3) 0.002(2) -0.006(3) 0.018(3)
C01J 0.070(2) 0.059(4) 0.079(3) 0.012(3) -0.0088(19) 0.021(3)
C01K 0.070(2) 0.082(5) 0.059(3) 0.002(3) -0.006(2) 0.009(3)
C01L 0.073(2) 0.064(4) 0.061(3) 0.010(3) 0.000(2) 0.011(3)
C01M 0.088(5) 0.056(2) 0.071(3) 0.0051(19) -0.010(3) 0.014(3)
C01N 0.070(2) 0.056(2) 0.060(4) 0.001(3) -0.010(3) 0.0138(17)
C01P 0.071(2) 0.069(4) 0.073(3) 0.005(3) -0.0061(19) 0.021(3)
C01Q 0.056(4) 0.072(2) 0.060(3) 0.0056(17) -0.001(3) 0.005(3)
C01R 0.070(3) 0.064(3) 0.073(5) 0.003(3) 0.002(3) 0.017(2)
C01S 0.059(4) 0.071(2) 0.058(3) 0.0052(17) 0.000(3) 0.008(3)
C01T 0.095(6) 0.060(2) 0.067(3) 0.003(2) -0.014(4) 0.014(3)
C01V 0.077(5) 0.066(2) 0.064(3) 0.009(2) 0.001(3) 0.010(3)
C01W 0.084(3) 0.065(2) 0.055(5) 0.008(3) 0.006(3) 0.0083(18)
C01X 0.070(5) 0.066(2) 0.069(3) 0.0095(19) 0.006(3) 0.010(3)
C01Y 0.067(2) 0.070(4) 0.062(3) 0.001(4) 0.002(2) 0.009(3)
C01Z 0.062(2) 0.060(4) 0.080(3) 0.008(3) -0.0109(19) 0.013(3)
C020 0.055(4) 0.072(2) 0.060(3) 0.0058(17) -0.005(3) 0.006(3)
C021 0.084(3) 0.073(3) 0.066(5) 0.002(3) 0.000(3) 0.0017(19)
C022 0.069(3) 0.076(3) 0.065(5) 0.014(3) -0.002(3) 0.012(2)
C023 0.063(2) 0.074(5) 0.078(3) 0.014(4) -0.0088(19) 0.008(3)
C024 0.080(5) 0.069(3) 0.065(3) 0.011(2) 0.002(3) 0.014(3)
C025 0.071(3) 0.071(2) 0.057(5) 0.011(3) -0.002(3) 0.0103(18)
C026 0.068(3) 0.068(2) 0.067(5) 0.015(3) 0.003(3) 0.0133(19)
C027 0.072(3) 0.063(3) 0.079(3) 0.011(3) -0.009(3) 0.017(3)
C028 0.064(4) 0.072(2) 0.065(3) 0.0062(18) 0.003(3) 0.007(3)
C029 0.077(5) 0.066(2) 0.069(3) 0.0076(19) 0.006(3) 0.012(3)
C02A 0.055(4) 0.093(3) 0.075(3) 0.018(2) -0.005(4) -0.007(3)
C02B 0.066(5) 0.075(2) 0.069(3) 0.011(2) 0.002(3) 0.002(3)
C02C 0.079(5) 0.066(2) 0.069(3) 0.006(2) 0.004(4) 0.013(3)
C02D 0.080(4) 0.053(2) 0.065(3) 0.009(2) -0.009(4) 0.011(3)
C02E 0.073(3) 0.075(3) 0.063(5) 0.008(3) 0.007(4) 0.015(2)
C02F 0.065(3) 0.072(3) 0.066(5) 0.012(3) 0.003(3) 0.009(2)
C02G 0.072(3) 0.071(4) 0.064(3) 0.007(3) 0.001(3) 0.004(3)
C02H 0.072(3) 0.095(5) 0.070(3) 0.009(4) 0.002(2) 0.019(4)
C02I 0.071(5) 0.064(2) 0.070(3) 0.0061(19) -0.003(3) 0.014(3)
C02J 0.079(3) 0.077(5) 0.063(3) 0.010(3) -0.005(2) 0.018(3)
C02K 0.059(4) 0.066(2) 0.066(3) 0.0090(18) -0.003(3) 0.011(3)
C02L 0.082(5) 0.074(2) 0.061(3) 0.009(2) -0.002(4) 0.015(3)
C02M 0.070(3) 0.081(5) 0.064(3) 0.001(3) -0.002(2) 0.009(4)
C02N 0.073(5) 0.080(3) 0.061(3) 0.009(2) 0.002(3) 0.008(3)
C02O 0.077(3) 0.071(2) 0.072(5) 0.009(3) 0.005(3) 0.015(2)
C02P 0.072(3) 0.066(3) 0.065(5) 0.010(3) -0.010(3) 0.011(2)
C02Q 0.071(2) 0.065(2) 0.062(5) 0.009(3) 0.004(3) 0.0147(18)
C02R 0.076(5) 0.058(2) 0.069(3) 0.0027(18) -0.008(3) 0.018(3)
C02S 0.075(5) 0.063(2) 0.059(3) -0.002(2) -0.007(3) 0.009(3)
C02T 0.095(4) 0.064(3) 0.067(4) 0.006(3) 0.009(4) 0.012(3)
C02U 0.068(3) 0.104(3) 0.056(5) 0.023(4) -0.006(3) -0.001(2)
C02V 0.071(2) 0.065(2) 0.058(5) 0.007(3) 0.001(3) 0.0126(18)
C02W 0.081(3) 0.061(4) 0.060(3) 0.010(3) -0.001(2) 0.014(3)
C02X 0.076(5) 0.080(3) 0.066(3) 0.013(2) 0.002(4) 0.008(3)
C02Y 0.075(4) 0.073(3) 0.066(4) 0.012(3) 0.004(3) 0.023(3)
O02Z 0.169(5) 0.113(3) 0.089(4) -0.011(3) -0.007(4) -0.016(3)
C030 0.074(3) 0.085(5) 0.058(3) 0.007(4) -0.002(2) 0.011(4)
C031 0.073(3) 0.062(2) 0.079(5) 0.000(3) 0.009(3) 0.0115(18)
C032 0.068(3) 0.091(5) 0.080(3) 0.018(4) -0.0044(19) 0.004(3)
C033 0.067(3) 0.102(6) 0.090(3) 0.026(4) -0.002(2) 0.006(4)
C034 0.073(3) 0.069(3) 0.076(5) 0.013(3) 0.004(4) 0.012(2)
C035 0.070(3) 0.099(3) 0.063(5) 0.022(4) -0.007(3) 0.001(2)
C036 0.071(3) 0.075(3) 0.062(3) 0.001(3) 0.003(3) 0.004(3)
C037 0.073(2) 0.058(4) 0.056(3) 0.002(3) -0.0030(19) 0.009(3)
C038 0.069(3) 0.062(2) 0.067(5) 0.002(3) -0.007(4) 0.012(2)
C039 0.077(3) 0.073(3) 0.072(4) 0.007(4) 0.003(3) 0.007(3)
C03A 0.069(3) 0.117(4) 0.054(5) 0.018(4) -0.004(3) 0.005(3)
C03B 0.065(3) 0.080(5) 0.066(3) 0.002(4) 0.001(2) 0.010(3)
C03C 0.067(3) 0.074(2) 0.075(5) 0.011(3) 0.006(4) 0.013(2)
C03D 0.079(2) 0.063(4) 0.074(3) -0.008(4) -0.0001(19) 0.000(3)
C03E 0.076(5) 0.097(3) 0.077(3) 0.019(3) 0.000(4) 0.010(4)
C03F 0.077(5) 0.100(3) 0.077(4) 0.020(3) -0.003(4) 0.019(4)
C03G 0.086(3) 0.071(5) 0.073(3) 0.002(4) 0.006(2) 0.006(3)
C03H 0.069(4) 0.065(2) 0.063(3) 0.0075(18) 0.000(3) 0.014(3)
C03I 0.081(4) 0.062(3) 0.077(4) 0.009(3) 0.011(3) 0.015(3)
C03J 0.070(2) 0.065(4) 0.068(3) 0.004(3) -0.002(2) 0.007(3)
C03K 0.074(2) 0.066(4) 0.060(3) 0.010(3) -0.001(2) 0.012(3)
C03L 0.082(4) 0.062(3) 0.077(3) -0.004(3) -0.002(3) 0.012(4)
C03M 0.073(3) 0.101(3) 0.057(5) 0.021(3) -0.005(3) 0.005(2)
C03N 0.072(5) 0.094(3) 0.073(3) 0.010(2) -0.010(3) -0.009(4)
C03O 0.073(5) 0.073(2) 0.060(3) 0.006(2) -0.002(3) 0.013(3)
C03P 0.078(2) 0.054(4) 0.075(3) 0.002(3) 0.0005(19) 0.002(3)
C03Q 0.070(4) 0.070(2) 0.062(3) 0.0078(19) -0.001(3) 0.017(3)
C03R 0.080(3) 0.076(5) 0.076(3) 0.011(4) 0.001(2) 0.008(4)
C03S 0.079(3) 0.083(3) 0.080(6) 0.003(4) -0.001(4) 0.005(2)
C03T 0.062(2) 0.086(5) 0.090(3) 0.021(4) -0.012(2) 0.010(3)
C03U 0.065(5) 0.101(3) 0.073(3) 0.021(2) -0.012(4) -0.009(4)
C03V 0.092(5) 0.069(2) 0.062(3) 0.006(2) -0.005(4) 0.006(3)
C03W 0.071(3) 0.092(5) 0.072(3) 0.014(4) 0.002(2) 0.024(4)
C03X 0.099(6) 0.089(4) 0.077(4) -0.006(3) 0.011(4) 0.026(4)
C03Y 0.075(4) 0.097(4) 0.079(3) 0.025(4) -0.005(3) 0.006(3)
C03Z 0.063(2) 0.092(5) 0.072(3) 0.012(4) -0.010(2) 0.011(3)
C040 0.092(3) 0.090(6) 0.071(3) -0.005(4) 0.006(2) 0.012(4)
C041 0.067(3) 0.085(5) 0.075(3) 0.017(4) -0.006(2) 0.022(4)
C042 0.079(3) 0.096(3) 0.088(6) 0.018(4) -0.021(4) -0.003(2)
C043 0.081(4) 0.082(4) 0.078(3) 0.006(3) -0.005(3) -0.010(4)
C044 0.080(3) 0.075(5) 0.075(3) 0.005(4) 0.001(2) 0.006(4)
C045 0.076(3) 0.101(3) 0.074(6) 0.023(4) -0.014(4) -0.005(2)
C046 0.069(3) 0.096(3) 0.081(6) 0.025(4) -0.007(4) -0.001(3)
C047 0.072(3) 0.067(3) 0.100(7) 0.006(4) -0.002(4) 0.008(3)
C048 0.079(2) 0.067(4) 0.072(3) -0.001(3) 0.0014(19) 0.001(3)
C049 0.081(2) 0.060(4) 0.077(3) 0.009(3) 0.001(2) 0.005(3)
C04A 0.078(5) 0.124(4) 0.074(3) 0.015(3) -0.009(4) -0.016(5)
C04B 0.102(6) 0.069(4) 0.086(4) 0.022(4) 0.003(4) 0.016(4)
C04C 0.081(5) 0.071(3) 0.067(3) 0.009(2) 0.004(4) 0.018(3)
C04D 0.084(3) 0.081(5) 0.060(4) 0.011(4) -0.003(2) 0.018(4)
C04E 0.078(4) 0.095(3) 0.106(7) 0.020(4) -0.030(5) -0.002(2)
C04F 0.070(5) 0.100(3) 0.079(3) 0.027(2) -0.016(4) -0.004(3)
C04G 0.076(3) 0.112(3) 0.058(5) 0.014(4) -0.005(3) 0.014(2)
C04H 0.065(3) 0.106(6) 0.096(3) 0.021(4) -0.005(2) 0.002(4)
C04I 0.079(2) 0.063(4) 0.075(3) 0.004(3) -0.0021(19) -0.003(3)
C04J 0.074(4) 0.122(4) 0.075(6) 0.023(4) -0.013(4) 0.010(3)
C04K 0.116(6) 0.072(3) 0.098(5) 0.004(4) -0.017(4) -0.008(4)
C04M 0.120(7) 0.072(4) 0.109(7) 0.029(4) 0.008(6) 0.026(4)
C04N 0.109(7) 0.089(4) 0.077(6) -0.011(4) -0.001(5) 0.031(4)
C04O 0.092(6) 0.121(7) 0.084(6) 0.015(5) -0.031(4) -0.009(5)
C04P 0.090(3) 0.088(5) 0.074(3) -0.009(4) 0.002(3) 0.006(4)
C04Q 0.070(5) 0.102(3) 0.084(3) 0.025(2) -0.012(4) 0.012(4)
C04R 0.137(8) 0.108(6) 0.098(6) 0.018(5) -0.056(5) -0.018(5)
C04S 0.072(3) 0.108(6) 0.100(6) -0.006(5) 0.006(4) 0.021(4)
C04T 0.088(4) 0.138(8) 0.061(3) 0.003(5) -0.012(3) 0.024(5)
C04U 0.088(6) 0.070(3) 0.131(9) 0.006(4) -0.012(6) -0.005(4)
C04V 0.091(6) 0.110(3) 0.074(3) 0.001(3) -0.009(4) -0.023(4)
C04W 0.094(6) 0.066(3) 0.137(9) 0.006(5) 0.014(6) 0.000(3)
C04X 0.089(5) 0.112(5) 0.105(7) 0.009(5) -0.026(5) 0.020(4)
C04Y 0.218(13) 0.080(5) 0.097(8) 0.027(5) 0.016(8) 0.030(6)
C04Z 0.109(5) 0.078(4) 0.127(8) 0.005(5) 0.026(5) 0.029(4)
C050 0.084(4) 0.148(8) 0.070(4) 0.023(5) -0.010(3) 0.008(5)
C051 0.073(3) 0.157(8) 0.095(7) 0.017(7) -0.010(4) 0.019(4)
C052 0.117(7) 0.091(4) 0.122(8) 0.003(5) 0.023(5) -0.022(4)
C053 0.110(7) 0.073(4) 0.097(7) 0.001(4) 0.021(5) 0.010(4)
C054 0.092(4) 0.111(7) 0.077(5) 0.016(5) 0.011(3) 0.012(4)
C055 0.134(8) 0.093(4) 0.094(5) 0.034(4) -0.003(5) 0.004(5)
C056 0.092(5) 0.203(11) 0.069(6) 0.014(7) -0.009(4) 0.044(6)
C057 0.103(5) 0.151(9) 0.103(5) -0.025(6) 0.027(5) 0.003(6)
C058 0.134(9) 0.087(5) 0.148(10) 0.005(5) 0.008(7) -0.019(5)
C059 0.103(7) 0.090(4) 0.139(9) -0.013(5) 0.031(6) 0.018(5)
C05A 0.084(4) 0.112(4) 0.096(5) 0.042(4) -0.026(4) -0.014(3)
C05B 0.089(5) 0.188(11) 0.104(8) 0.030(8) -0.016(5) -0.010(6)
C05C 0.093(6) 0.124(4) 0.071(4) 0.005(3) -0.008(4) -0.021(5)
C05D 0.173(9) 0.080(4) 0.096(7) 0.014(4) 0.037(6) 0.003(5)
C05E 0.275(14) 0.079(4) 0.078(5) 0.014(4) -0.050(6) 0.016(6)
C05F 0.192(10) 0.074(4) 0.120(7) -0.008(4) 0.071(7) 0.001(5)
C05G 0.142(8) 0.088(4) 0.113(6) -0.004(5) 0.045(6) 0.017(5)
C05H 0.086(4) 0.119(7) 0.115(8) 0.022(6) 0.018(4) 0.017(5)
C05I 0.106(7) 0.170(10) 0.110(6) 0.014(7) 0.025(5) 0.024(7)
C05J 0.128(8) 0.111(4) 0.102(5) 0.012(4) -0.019(5) 0.025(5)
C05L 0.142(9) 0.077(4) 0.151(10) 0.011(5) 0.008(7) 0.034(4)
C05M 0.131(9) 0.110(4) 0.128(9) 0.009(5) -0.021(7) 0.015(5)
C05O 0.130(9) 0.117(5) 0.152(11) 0.027(6) -0.036(8) 0.024(5)
C05P 0.130(7) 0.101(8) 0.219(12) -0.019(8) -0.038(7) 0.008(7)
C05R 0.173(11) 0.088(4) 0.136(10) 0.041(5) -0.011(8) 0.013(6)
C05S 0.088(4) 0.169(5) 0.103(3) 0.026(4) 0.019(3) -0.008(3)
C05T 0.085(4) 0.091(6) 0.177(10) -0.003(6) 0.016(4) -0.006(4)
C05U 0.118(9) 0.105(5) 0.215(14) 0.029(6) -0.070(9) 0.008(5)
C05V 0.219(12) 0.080(4) 0.108(9) 0.016(5) 0.042(8) -0.007(5)
C05W 0.125(8) 0.105(5) 0.132(7) 0.022(5) -0.049(6) 0.011(5)
C05Y 0.103(5) 0.180(12) 0.156(11) -0.031(9) 0.036(6) 0.015(6)
C061 0.139(9) 0.181(9) 0.203(16) 0.007(10) -0.027(10) -0.024(7)
C17 0.170(5) 0.115(3) 0.090(4) -0.011(3) -0.007(4) -0.015(4)
C20 0.169(5) 0.114(3) 0.089(4) -0.011(3) -0.007(4) -0.016(3)
C53 0.088(4) 0.170(5) 0.104(3) 0.026(4) 0.019(3) -0.008(4)
O00R 0.088(4) 0.169(5) 0.103(3) 0.026(4) 0.019(3) -0.008(3)
C1 0.088(4) 0.169(5) 0.103(3) 0.026(4) 0.018(3) -0.008(3)
C53A 0.089(4) 0.170(5) 0.104(3) 0.025(4) 0.018(3) -0.008(4)
O0 0.169(5) 0.113(3) 0.089(4) -0.011(3) -0.007(4) -0.016(3)
C17A 0.170(5) 0.114(3) 0.090(4) -0.011(3) -0.007(4) -0.016(4)
C20A 0.169(5) 0.114(3) 0.089(4) -0.011(3) -0.007(4) -0.016(3)

loop_
_atom_type_symbol
_atom_type_description
_atom_type_scat_dispersion_real
_atom_type_scat_dispersion_imag
_atom_type_scat_source
C C 0.0137 0.0067 'International Tables Vol C Tables 4.2.6.8 and 6.1.1.4'
H H 0.0000 0.0000 'International Tables Vol C Tables 4.2.6.8 and 6.1.1.4'
Cl Cl 0.3294 0.5404 'International Tables Vol C Tables 4.2.6.8 and 6.1.1.4'
O O 0.0389 0.0241 'International Tables Vol C Tables 4.2.6.8 and 6.1.1.4'

loop_
_geom_angle_atom_site_label_1
_geom_angle_atom_site_label_2
_geom_angle_atom_site_label_3
_geom_angle
_geom_angle_site_symmetry_1
_geom_angle_site_symmetry_3
_geom_angle_publ_flag
C026 O002 C05G 114.9(6) . . ?
C05E O003 C02I 117.9(7) . . ?
C031 O004 C05T 120.0(6) . . ?
C014 O005 C03X 119.5(6) . . ?
C01P O007 C04S 119.2(6) . . ?
C00V O008 C047 119.3(5) . . ?
C013 O00A C04K 114.3(6) . . ?
C05F O00C C029 117.2(6) . . ?
C049 O00D C054 118.8(6) . . ?
C02B O00E C055 119.7(7) . . ?
C02J O00F C050 119.2(6) . . ?
C03Q O00G C05D 117.2(6) . . ?
C04Q O00H C05J 118.3(7) . . ?
C02O O00I C04Z 119.7(7) . . ?
C04R O00J C01K 118.0(7) . . ?
C03W O00K C051 120.9(7) . . ?
C03G O00L C057 119.5(7) . . ?
C021 O00M C052 116.8(7) . . ?
C04B O00N C01M 119.1(6) . . ?
C01G O00O C04T 118.2(6) . . ?
C04G O00P C04X 119.0(7) . . ?
C05S O00Q C033 113(2) . . ?
C01H C00S C011 120.7(7) . . ?
C01I C00S C011 116.8(6) . . ?
C01I C00S C01H 122.5(7) . . ?
C042 O00T C05W 114.8(7) . . ?
C02J C00U C037 118.2(7) . . ?
C02J C00U C03I 120.2(7) . . ?
C037 C00U C03I 121.6(7) . . ?
O008 C00V C038 122.2(7) . . ?
C01N C00V O008 115.9(6) . . ?
C01N C00V C038 121.8(7) . . ?
C019 C00X C01N 120.9(7) . . ?
C019 C00X C02P 118.2(6) . . ?
C02P C00X C01N 120.9(6) . . ?
C014 C00Y C03H 117.0(7) . . ?
C014 C00Y C03I 121.2(7) . . ?
C03H C00Y C03I 121.6(7) . . ?
C022 C00Z C02V 116.5(7) . . ?
C02Q C00Z C022 121.9(6) . . ?
C02Q C00Z C02V 121.6(7) . . ?
C013 C010 C019 117.4(6) . . ?
C013 C010 C02D 119.4(6) . . ?
C019 C010 C02D 122.9(7) . . ?
C02R C011 C00S 120.6(7) . . ?
C02S C011 C00S 117.0(7) . . ?
C02S C011 C02R 122.4(7) . . ?
C01R C012 C031 120.5(7) . . ?
O00A C013 C034 121.0(7) . . ?
C010 C013 O00A 117.7(6) . . ?
C010 C013 C034 121.3(7) . . ?
O005 C014 C04C 122.6(7) . . ?
C00Y C014 O005 115.3(7) . . ?
C00Y C014 C04C 122.0(7) . . ?
C030 C015 C01G 121.2(8) . . ?
C01A C016 C01E 122.1(7) . . ?
C01A C016 C01Y 121.2(7) . . ?
C01E C016 C01Y 116.7(7) . . ?
C025 C017 C01B 121.3(7) . . ?
C025 C017 C02F 121.0(7) . . ?
C02F C017 C01B 117.6(7) . . ?
C00X C019 C010 121.4(7) . . ?
C00X C019 C01F 117.6(6) . . ?
C010 C019 C01F 120.9(6) . . ?
C016 C01A C02Y 122.2(7) . . ?
C03W C01A C016 117.7(7) . . ?
C03W C01A C02Y 120.0(7) . . ?
C01C C01B C017 120.9(6) . . ?
C01D C01B C017 117.0(7) . . ?
C01D C01B C01C 122.1(7) . . ?
C01B C01C C036 122.2(6) . . ?
C026 C01C C01B 117.3(7) . . ?
C026 C01C C036 120.5(7) . . ?
C02E C01D C01B 121.2(7) . . ?
C016 C01E C03J 122.0(7) . . ?
C03B C01E C016 115.9(7) . . ?
C03B C01E C03J 122.1(7) . . ?
C038 C01F C019 120.6(7) . . ?
O00O C01G C015 121.5(7) . . ?
C01L C01G O00O 117.5(7) . . ?
C01L C01G C015 121.0(7) . . ?
C00S C01H C02D 122.1(7) . . ?
C02I C01H C00S 117.6(7) . . ?
C02I C01H C02D 120.2(6) . . ?
C01T C01I C00S 121.6(7) . . ?
C01P C01J C01Z 118.4(7) . . ?
C01P C01J C027 119.7(7) . . ?
C01Z C01J C027 121.9(7) . . ?
O00J C01K C02M 118.9(7) . . ?
C03J C01K O00J 118.7(7) . . ?
C03J C01K C02M 122.1(8) . . ?
C01G C01L C02G 119.1(7) . . ?
C01G C01L C03K 118.6(7) . . ?
C03K C01L C02G 122.2(7) . . ?
O00N C01M C01T 121.7(7) . . ?
C02R C01M O00N 117.2(7) . . ?
C02R C01M C01T 120.9(7) . . ?
C00V C01N C00X 118.4(6) . . ?
C00V C01N C027 121.1(6) . . ?
C00X C01N C027 120.5(7) . . ?
O007 C01P C041 121.4(7) . . ?
C01J C01P O007 116.9(7) . . ?
C01J C01P C041 121.7(8) . . ?
C020 C01Q C01S 120.4(7) . . ?
C02N C01Q C01S 121.3(7) . . ?
C02N C01Q C020 118.3(7) . . ?
C012 C01R C02V 121.7(7) . . ?
C01Q C01S C036 122.7(7) . . ?
C03Q C01S C01Q 116.8(7) . . ?
C03Q C01S C036 120.5(7) . . ?
C01I C01T C01M 120.9(8) . . ?
C03V C01V C03H 120.1(7) . . ?
C021 C01W C02T 120.9(7) . . ?
C021 C01W C02V 117.9(7) . . ?
C02V C01W C02T 121.3(7) . . ?
C029 C01X C02K 117.5(7) . . ?
C029 C01X C02T 119.4(7) . . ?
C02K C01X C02T 122.9(7) . . ?
C02M C01Y C016 120.7(7) . . ?
C023 C01Z C01J 120.4(7) . . ?
C03T C01Z C01J 121.2(7) . . ?
C03T C01Z C023 118.3(8) . . ?
C028 C020 C01Q 119.9(7) . . ?
C03O C020 C01Q 119.0(7) . . ?
C03O C020 C028 121.2(7) . . ?
C01W C021 O00M 116.3(7) . . ?
C01W C021 C03S 122.7(8) . . ?
C03S C021 O00M 120.9(8) . . ?
C03S C022 C00Z 121.9(7) . . ?
C032 C023 C01Z 120.0(7) . . ?
C03Z C023 C01Z 116.7(7) . . ?
C03Z C023 C032 123.3(8) . . ?
C04C C024 C02K 120.8(7) . . ?
C017 C025 C039 122.4(7) . . ?
C02O C025 C017 117.8(7) . . ?
C02O C025 C039 119.7(7) . . ?
O002 C026 C03C 118.8(6) . . ?
C01C C026 O002 118.1(7) . . ?
C01C C026 C03C 123.0(7) . . ?
C01J C027 C01N 118.3(6) . . ?
C020 C028 C02G 122.0(7) . . ?
C02B C028 C020 118.7(7) . . ?
C02B C028 C02G 119.3(7) . . ?
C01X C029 O00C 117.1(7) . . ?
C03V C029 O00C 120.6(7) . . ?
C03V C029 C01X 122.1(7) . . ?
C03N C02A C03E 121.2(8) . . ?
C03U C02A C03E 117.2(8) . . ?
C03U C02A C03N 121.6(8) . . ?
O00E C02B C02X 121.8(7) . . ?
C028 C02B O00E 116.5(7) . . ?
C028 C02B C02X 121.7(7) . . ?
C02S C02C C02I 120.2(8) . . ?
C010 C02D C01H 115.2(6) . . ?
C01D C02E C02O 121.1(7) . . ?
C03C C02F C017 120.7(7) . . ?
C028 C02G C01L 119.5(6) . . ?
C03B C02H C03W 121.7(8) . . ?
C01H C02I O003 115.6(7) . . ?
C02C C02I O003 122.1(7) . . ?
C02C C02I C01H 122.1(7) . . ?
O00F C02J C04D 123.2(7) . . ?
C00U C02J O00F 115.5(7) . . ?
C00U C02J C04D 121.3(8) . . ?
C01X C02K C03H 120.0(7) . . ?
C024 C02K C01X 121.7(7) . . ?
C024 C02K C03H 118.3(7) . . ?
C03O C02L C03Q 122.0(8) . . ?
C01Y C02M C01K 120.6(8) . . ?
C02X C02N C01Q 121.4(8) . . ?
O00I C02O C025 115.9(7) . . ?
O00I C02O C02E 122.8(7) . . ?
C025 C02O C02E 121.3(7) . . ?
C034 C02P C00X 119.1(7) . . ?
C00Z C02Q C02Y 121.8(7) . . ?
C031 C02Q C00Z 117.9(6) . . ?
C031 C02Q C02Y 120.3(7) . . ?
C011 C02R C03L 121.4(7) . . ?
C01M C02R C011 119.0(7) . . ?
C01M C02R C03L 119.3(7) . . ?
C02C C02S C011 122.3(7) . . ?
C01X C02T C01W 116.9(6) . . ?
C035 C02U C045 120.2(7) . . ?
C03A C02U C035 116.0(8) . . ?
C03A C02U C045 123.8(8) . . ?
C01R C02V C00Z 116.8(7) . . ?
C01R C02V C01W 122.6(6) . . ?
C01W C02V C00Z 120.6(7) . . ?
C04D C02W C03K 120.8(8) . . ?
C02N C02X C02B 119.8(8) . . ?
C02Q C02Y C01A 117.8(6) . . ?
C20 O02Z C04V 121.6(16) . . ?
C015 C030 C037 120.7(8) . . ?
O004 C031 C012 122.6(7) . . ?
O004 C031 C02Q 116.1(6) . . ?
C02Q C031 C012 121.3(7) . . ?
C023 C032 C03Y 122.0(7) . . ?
C033 C032 C023 118.4(8) . . ?
C033 C032 C03Y 119.4(8) . . ?
C032 C033 O00Q 119(2) . . ?
C032 C033 C04H 121.0(9) . . ?
C032 C033 O00R 117.8(14) . . ?
C04H C033 O00Q 120(2) . . ?
O00R C033 C04H 121.1(14) . . ?
C02P C034 C013 122.5(8) . . ?
C02U C035 C03M 121.2(8) . . ?
C046 C035 C02U 118.7(8) . . ?
C046 C035 C03M 120.1(8) . . ?
C01S C036 C01C 116.6(6) . . ?
C030 C037 C00U 121.2(7) . . ?
C03K C037 C00U 120.3(7) . . ?
C03K C037 C030 118.5(7) . . ?
C01F C038 C00V 120.6(7) . . ?
C025 C039 C03J 120.9(7) . . ?
C04J C03A C02U 122.6(8) . . ?
C02H C03B C01E 121.6(8) . . ?
C02F C03C C026 120.5(7) . . ?
C04I C03D C03P 120.7(8) . . ?
C04P C03D C03P 116.2(8) . . ?
C04P C03D C04I 122.9(8) . . ?
C03F C03E C02A 120.3(8) . . ?
C03E C03F C04Q 121.6(9) . . ?
O00L C03G C040 122.1(8) . . ?
C048 C03G O00L 117.4(8) . . ?
C048 C03G C040 120.5(8) . . ?
C01V C03H C00Y 121.1(7) . . ?
C01V C03H C02K 118.5(7) . . ?
C02K C03H C00Y 120.3(7) . . ?
C00Y C03I C00U 119.6(6) . . ?
C01E C03J C039 121.8(7) . . ?
C01K C03J C01E 117.5(7) . . ?
C01K C03J C039 120.3(7) . . ?
C02W C03K C01L 121.8(7) . . ?
C02W C03K C037 118.4(7) . . ?
C037 C03K C01L 119.8(7) . . ?
C048 C03L C02R 118.5(6) . . ?
C035 C03M C03Y 121.8(7) . . ?
C04G C03M C035 118.1(8) . . ?
C04G C03M C03Y 119.9(8) . . ?
C02A C03N C043 122.4(8) . . ?
C04V C03N C02A 117.8(9) . . ?
C04V C03N C043 119.8(8) . . ?
C02L C03O C020 119.3(7) . . ?
C044 C03P C03D 116.3(8) . . ?
C044 C03P C048 122.7(8) . . ?
C048 C03P C03D 121.0(8) . . ?
O00G C03Q C02L 122.2(7) . . ?
C01S C03Q O00G 115.6(7) . . ?
C01S C03Q C02L 122.1(7) . . ?
C044 C03R C049 119.3(8) . . ?
C022 C03S C021 120.4(8) . . ?
C04H C03T C01Z 120.1(8) . . ?
C02A C03U C04A 116.7(9) . . ?
C04F C03U C02A 122.0(9) . . ?
C04F C03U C04A 121.3(8) . . ?
C01V C03V C029 121.6(8) . . ?
O00K C03W C01A 116.6(7) . . ?
O00K C03W C02H 122.7(7) . . ?
C01A C03W C02H 120.6(8) . . ?
O005 C03X C04N 108.7(7) . . ?
C03M C03Y C032 119.0(7) . . ?
C041 C03Z C023 123.8(8) . . ?
C04P C040 C03G 120.7(9) . . ?
C03Z C041 C01P 119.1(8) . . ?
O00T C042 C04E 120.3(8) . . ?
C045 C042 O00T 116.9(8) . . ?
C045 C042 C04E 122.6(9) . . ?
C03N C043 C04I 118.7(7) . . ?
C03R C044 C03P 123.4(8) . . ?
C02U C045 C05A 120.4(8) . . ?
C042 C045 C02U 118.1(8) . . ?
C042 C045 C05A 121.4(8) . . ?
C04E C046 C035 120.1(8) . . ?
O008 C047 C04W 106.1(6) . . ?
C03G C048 C03L 118.1(8) . . ?
C03G C048 C03P 118.5(8) . . ?
C03P C048 C03L 123.3(7) . . ?
O00D C049 C03R 121.2(7) . . ?
C04I C049 O00D 117.7(8) . . ?
C04I C049 C03R 121.1(8) . . ?
C05C C04A C03U 120.9(9) . . ?
O00N C04B C04M 107.2(7) . . ?
C024 C04C C014 121.4(8) . . ?
C02W C04D C02J 120.7(8) . . ?
C046 C04E C042 120.1(8) . . ?
C03U C04F C05A 123.0(9) . . ?
C04Q C04F C03U 117.2(8) . . ?
C04Q C04F C05A 119.8(9) . . ?
O00P C04G C04J 121.8(8) . . ?
C03M C04G O00P 116.3(8) . . ?
C03M C04G C04J 121.9(9) . . ?
C03T C04H C033 121.8(9) . . ?
C03D C04I C043 122.0(8) . . ?
C049 C04I C03D 119.1(8) . . ?
C049 C04I C043 118.8(8) . . ?
C03A C04J C04G 120.1(9) . . ?
O00A C04K C04U 109.3(8) . . ?
C040 C04P C03D 123.0(9) . . ?
O00H C04Q C03F 122.5(9) . . ?
O00H C04Q C04F 115.8(8) . . ?
C04F C04Q C03F 121.7(9) . . ?
O00J C04R C04O 113.6(8) . . ?
O007 C04S C05I 106.5(8) . . ?
O00O C04T C056 107.1(7) . . ?
O02Z C04V C03N 119.1(13) . . ?
O02Z C04V C05C 119.4(13) . . ?
C03N C04V C05C 121.4(10) . . ?
O0 C04V C03N 114.6(17) . . ?
O0 C04V C05C 123.9(18) . . ?
O00P C04X C05O 106.6(8) . . ?
O00I C04Z C05L 107.9(8) . . ?
O00F C050 C05B 107.2(8) . . ?
O00K C051 C061 111.5(10) . . ?
O00M C052 C058 112.7(9) . . ?
O00D C054 C05H 106.3(8) . . ?
O00E C055 C05R 106.7(8) . . ?
O00L C057 C05Y 107.0(9) . . ?
C04F C05A C045 116.1(7) . . ?
C04A C05C C04V 121.5(10) . . ?
O00G C05D C05V 112.8(8) . . ?
O003 C05E C04Y 111.5(8) . . ?
O00C C05F C053 114.2(8) . . ?
O002 C05G C059 110.8(8) . . ?
O00H C05J C05M 108.2(9) . . ?
O00Q C05S C53 113(3) . . ?
O004 C05T C05P 111.7(10) . . ?
O00T C05W C05U 110.0(9) . . ?
O02Z C20 C17 112.3(18) . . ?
C1 O00R C033 125.1(18) . . ?
O00R C1 C53A 109.5(15) . . ?
C04V O0 C20A 121(2) . . ?
O0 C20A C17A 109.5(15) . . ?

loop_
_geom_bond_atom_site_label_1
_geom_bond_atom_site_label_2
_geom_bond_distance
_geom_bond_site_symmetry_2
_geom_bond_publ_flag
O002 C026 1.397(8) . ?
O002 C05G 1.445(10) . ?
O003 C02I 1.396(8) . ?
O003 C05E 1.388(10) . ?
O004 C031 1.382(8) . ?
O004 C05T 1.426(10) . ?
O005 C014 1.384(8) . ?
O005 C03X 1.392(9) . ?
O007 C01P 1.377(9) . ?
O007 C04S 1.443(9) . ?
O008 C00V 1.391(8) . ?
O008 C047 1.427(9) . ?
O00A C013 1.392(8) . ?
O00A C04K 1.436(10) . ?
O00C C029 1.407(9) . ?
O00C C05F 1.398(10) . ?
O00D C049 1.390(9) . ?
O00D C054 1.425(10) . ?
O00E C02B 1.388(9) . ?
O00E C055 1.397(10) . ?
O00F C02J 1.378(9) . ?
O00F C050 1.417(10) . ?
O00G C03Q 1.394(8) . ?
O00G C05D 1.415(10) . ?
O00H C04Q 1.380(10) . ?
O00H C05J 1.392(11) . ?
O00I C02O 1.385(9) . ?
O00I C04Z 1.408(10) . ?
O00J C01K 1.381(9) . ?
O00J C04R 1.347(10) . ?
O00K C03W 1.372(9) . ?
O00K C051 1.426(10) . ?
O00L C03G 1.387(10) . ?
O00L C057 1.420(11) . ?
O00M C021 1.390(9) . ?
O00M C052 1.416(10) . ?
O00N C01M 1.398(9) . ?
O00N C04B 1.383(9) . ?
O00O C01G 1.386(9) . ?
O00O C04T 1.435(9) . ?
O00P C04G 1.391(10) . ?
O00P C04X 1.405(10) . ?
O00Q C033 1.397(17) . ?
O00Q C05S 1.38(2) . ?
C00S C011 1.436(10) . ?
C00S C01H 1.425(9) . ?
C00S C01I 1.415(10) . ?
O00T C042 1.401(10) . ?
O00T C05W 1.441(11) . ?
C00U C02J 1.366(10) . ?
C00U C037 1.442(10) . ?
C00U C03I 1.522(10) . ?
C00V C01N 1.371(10) . ?
C00V C038 1.400(9) . ?
C00X C019 1.416(9) . ?
C00X C01N 1.435(9) . ?
C00X C02P 1.428(10) . ?
C00Y C014 1.374(10) . ?
C00Y C03H 1.450(10) . ?
C00Y C03I 1.504(10) . ?
C00Z C022 1.431(10) . ?
C00Z C02Q 1.419(10) . ?
C00Z C02V 1.439(10) . ?
C010 C013 1.364(10) . ?
C010 C019 1.437(9) . ?
C010 C02D 1.511(9) . ?
C011 C02R 1.423(10) . ?
C011 C02S 1.384(10) . ?
C012 C01R 1.370(9) . ?
C012 C031 1.402(10) . ?
C013 C034 1.407(10) . ?
C014 C04C 1.389(10) . ?
C015 C01G 1.408(11) . ?
C015 C030 1.346(10) . ?
C016 C01A 1.421(10) . ?
C016 C01E 1.423(10) . ?
C016 C01Y 1.440(10) . ?
C017 C01B 1.441(10) . ?
C017 C025 1.417(10) . ?
C017 C02F 1.421(10) . ?
C019 C01F 1.440(10) . ?
C01A C02Y 1.531(10) . ?
C01A C03W 1.380(10) . ?
C01B C01C 1.438(10) . ?
C01B C01D 1.423(10) . ?
C01C C026 1.359(10) . ?
C01C C036 1.511(10) . ?
C01D C02E 1.359(10) . ?
C01E C03B 1.416(10) . ?
C01E C03J 1.429(10) . ?
C01F C038 1.367(9) . ?
C01G C01L 1.370(10) . ?
C01H C02D 1.517(10) . ?
C01H C02I 1.376(10) . ?
C01I C01T 1.358(10) . ?
C01J C01P 1.373(10) . ?
C01J C01Z 1.439(11) . ?
C01J C027 1.506(11) . ?
C01K C02M 1.405(11) . ?
C01K C03J 1.372(10) . ?
C01L C02G 1.533(10) . ?
C01L C03K 1.438(10) . ?
C01M C01T 1.399(10) . ?
C01M C02R 1.366(10) . ?
C01N C027 1.528(9) . ?
C01P C041 1.420(11) . ?
C01Q C01S 1.447(10) . ?
C01Q C020 1.442(10) . ?
C01Q C02N 1.404(10) . ?
C01R C02V 1.416(10) . ?
C01S C036 1.497(10) . ?
C01S C03Q 1.388(10) . ?
C01V C03H 1.420(10) . ?
C01V C03V 1.349(10) . ?
C01W C021 1.364(11) . ?
C01W C02T 1.529(10) . ?
C01W C02V 1.435(10) . ?
C01X C029 1.386(10) . ?
C01X C02K 1.430(10) . ?
C01X C02T 1.508(10) . ?
C01Y C02M 1.366(10) . ?
C01Z C023 1.435(11) . ?
C01Z C03T 1.415(10) . ?
C020 C028 1.420(10) . ?
C020 C03O 1.418(10) . ?
C021 C03S 1.388(11) . ?
C022 C03S 1.346(10) . ?
C023 C032 1.423(11) . ?
C023 C03Z 1.406(10) . ?
C024 C02K 1.399(10) . ?
C024 C04C 1.360(10) . ?
C025 C02O 1.394(10) . ?
C025 C039 1.499(10) . ?
C026 C03C 1.410(10) . ?
C028 C02B 1.371(10) . ?
C028 C02G 1.502(10) . ?
C029 C03V 1.380(10) . ?
C02A C03E 1.431(11) . ?
C02A C03N 1.431(11) . ?
C02A C03U 1.428(11) . ?
C02B C02X 1.421(11) . ?
C02C C02I 1.374(10) . ?
C02C C02S 1.364(10) . ?
C02E C02O 1.398(10) . ?
C02F C03C 1.359(10) . ?
C02H C03B 1.349(10) . ?
C02H C03W 1.388(11) . ?
C02J C04D 1.400(11) . ?
C02K C03H 1.430(10) . ?
C02L C03O 1.367(10) . ?
C02L C03Q 1.399(10) . ?
C02N C02X 1.359(10) . ?
C02P C034 1.352(10) . ?
C02Q C02Y 1.520(9) . ?
C02Q C031 1.396(10) . ?
C02R C03L 1.551(10) . ?
C02U C035 1.433(11) . ?
C02U C03A 1.423(11) . ?
C02U C045 1.435(11) . ?
C02W C03K 1.392(10) . ?
C02W C04D 1.375(10) . ?
O02Z C04V 1.385(14) . ?
O02Z C20 1.364(19) . ?
C030 C037 1.420(10) . ?
C032 C033 1.380(11) . ?
C032 C03Y 1.525(11) . ?
C033 C04H 1.396(12) . ?
C033 O00R 1.390(13) . ?
C035 C03M 1.434(11) . ?
C035 C046 1.421(11) . ?
C037 C03K 1.418(10) . ?
C039 C03J 1.532(11) . ?
C03A C04J 1.352(11) . ?
C03D C03P 1.430(11) . ?
C03D C04I 1.412(11) . ?
C03D C04P 1.407(11) . ?
C03E C03F 1.363(11) . ?
C03F C04Q 1.396(11) . ?
C03G C040 1.404(11) . ?
C03G C048 1.379(11) . ?
C03L C048 1.499(11) . ?
C03M C03Y 1.519(11) . ?
C03M C04G 1.368(11) . ?
C03N C043 1.505(11) . ?
C03N C04V 1.388(12) . ?
C03P C044 1.414(11) . ?
C03P C048 1.423(11) . ?
C03R C044 1.355(10) . ?
C03R C049 1.401(11) . ?
C03T C04H 1.354(12) . ?
C03U C04A 1.454(12) . ?
C03U C04F 1.426(12) . ?
C03X C04N 1.483(11) . ?
C03Z C041 1.344(11) . ?
C040 C04P 1.334(11) . ?
C042 C045 1.368(11) . ?
C042 C04E 1.405(11) . ?
C043 C04I 1.521(11) . ?
C045 C05A 1.522(11) . ?
C046 C04E 1.384(11) . ?
C047 C04W 1.508(10) . ?
C049 C04I 1.388(11) . ?
C04A C05C 1.345(13) . ?
C04B C04M 1.494(10) . ?
C04F C04Q 1.386(12) . ?
C04F C05A 1.501(11) . ?
C04G C04J 1.400(12) . ?
C04K C04U 1.498(11) . ?
C04O C04R 1.470(12) . ?
C04S C05I 1.490(13) . ?
C04T C056 1.516(12) . ?
C04V C05C 1.406(13) . ?
C04V O0 1.366(16) . ?
C04X C05O 1.470(13) . ?
C04Y C05E 1.485(12) . ?
C04Z C05L 1.516(12) . ?
C050 C05B 1.510(12) . ?
C051 C061 1.454(15) . ?
C052 C058 1.433(12) . ?
C053 C05F 1.435(11) . ?
C054 C05H 1.491(12) . ?
C055 C05R 1.512(13) . ?
C057 C05Y 1.499(14) . ?
C059 C05G 1.464(12) . ?
C05D C05V 1.421(12) . ?
C05J C05M 1.517(13) . ?
C05P C05T 1.617(16) . ?
C05S C53 1.431(19) . ?
C05U C05W 1.448(13) . ?
C17 C20 1.431(17) . ?
O00R C1 1.369(17) . ?
C1 C53A 1.449(13) . ?
O0 C20A 1.370(17) . ?
C17A C20A 1.449(13) . ?

loop_
_smtbx_masks_void_nr
_smtbx_masks_void_average_x
_smtbx_masks_void_average_y
_smtbx_masks_void_average_z
_smtbx_masks_void_volume
_smtbx_masks_void_count_electrons
_smtbx_masks_void_content
1 -0.286 0.000 0.500 927.1 299.1 '4 DCM,8 MeOH'
2 0.000 0.500 0.000 292.7 84.9 '4 MeOH'
3 0.500 0.500 0.500 287.9 84.3 '4 MeOH'
